data_1516250
loop_
_publ_author_name
'Ledezma-Gairaud, M'
'Grangel, L.'
'Arom\'i, G'
'Fujisawa, T.'
'Yamaguchi, A.'
'Sumiyama, A.'
'Sa\~nudo, E C'

_publ_section_title
;
 From serendipitous assembly to controlled synthesis of 3d-4f
 single-molecule magnets.
;
_journal_issue 12
_journal_name_full 'Inorganic chemistry'
_journal_page_first 5878
_journal_page_last 5880
_journal_paper_doi 10.1021/ic500418e
_journal_volume 53
_journal_year 2014
_chemical_formula_moiety '[C6H16N]3, [C138 H192 O33 Mn6 Tb]'
_chemical_formula_sum 'C156 H240 Mn6 N3 O33 Tb'
_chemical_formula_weight 3176.03
_chemical_name_systematic
;
 ?
;
_space_group_crystal_system monoclinic
_space_group_IT_number 14
_space_group_name_Hall '-P 2yn'
_space_group_name_H-M_alt 'P 1 21/n 1'
_symmetry_space_group_name_Hall '-P 2yn'
_symmetry_space_group_name_H-M 'P 1 21/n 1'
_atom_sites_solution_hydrogens geom
_audit_creation_method SHELXL-2013
_cell_angle_alpha 90
_cell_angle_beta 92.761(5)
_cell_angle_gamma 90
_cell_formula_units_Z 4
_cell_length_a 19.483(3)
_cell_length_b 26.625(4)
_cell_length_c 38.568(5)
_cell_measurement_temperature 101(2)
_cell_volume 19983(5)
_computing_cell_refinement APEXII
_computing_data_collection APEXII
_computing_data_reduction APEXII_SAINT
_computing_structure_refinement 'SHELXL-2013 (Sheldrick, 2013)'
_computing_structure_solution 'SHELXS-2013 (Sheldrick, 2013)'
_diffrn_ambient_temperature 101(2)
_diffrn_measured_fraction_theta_full 0.578
_diffrn_measured_fraction_theta_max 0.999
_diffrn_measurement_device_type 'Bruker Smart APEX II'
_diffrn_measurement_method 'phi and omega scans'
_diffrn_radiation_monochromator graphite
_diffrn_radiation_source 'Mo microsource'
_diffrn_radiation_type MoK\a
_diffrn_radiation_wavelength 0.71073
_diffrn_reflns_av_R_equivalents 0.1380
_diffrn_reflns_av_unetI/netI 0.1321
_diffrn_reflns_Laue_measured_fraction_full 0.578
_diffrn_reflns_Laue_measured_fraction_max 0.999
_diffrn_reflns_limit_h_max 19
_diffrn_reflns_limit_h_min -19
_diffrn_reflns_limit_k_max 26
_diffrn_reflns_limit_k_min -26
_diffrn_reflns_limit_l_max 38
_diffrn_reflns_limit_l_min -38
_diffrn_reflns_number 93244
_diffrn_reflns_point_group_measured_fraction_full 0.578
_diffrn_reflns_point_group_measured_fraction_max 0.999
_diffrn_reflns_theta_full 25.242
_diffrn_reflns_theta_max 20.816
_diffrn_reflns_theta_min 0.930
_exptl_absorpt_coefficient_mu 0.773
_exptl_absorpt_correction_T_max 0.7456
_exptl_absorpt_correction_T_min 0.5916
_exptl_absorpt_correction_type multi-scan
_exptl_absorpt_process_details APEXII-SADABS
_exptl_crystal_colour BROWN
_exptl_crystal_density_diffrn 1.056
_exptl_crystal_description PLATE
_exptl_crystal_F_000 6704
_exptl_crystal_size_max 0.100
_exptl_crystal_size_mid 0.100
_exptl_crystal_size_min 0.010
_platon_squeeze_details
;
;
_refine_diff_density_max 0.724
_refine_diff_density_min -1.093
_refine_diff_density_rms 0.167
_refine_ls_extinction_method none
_refine_ls_goodness_of_fit_ref 0.991
_refine_ls_hydrogen_treatment constr
_refine_ls_matrix_type full
_refine_ls_number_parameters 1952
_refine_ls_number_reflns 20913
_refine_ls_number_restraints 221
_refine_ls_restrained_S_all 0.991
_refine_ls_R_factor_all 0.1053
_refine_ls_R_factor_gt 0.0642
_refine_ls_shift/su_max 0.002
_refine_ls_shift/su_mean 0.000
_refine_ls_structure_factor_coef Fsqd
_refine_ls_weighting_details 'w=1/[\s^2^(Fo^2^)+(0.0999P)^2^] where P=(Fo^2^+2Fc^2^)/3'
_refine_ls_weighting_scheme calc
_refine_ls_wR_factor_gt 0.1751
_refine_ls_wR_factor_ref 0.1900
_reflns_Friedel_coverage 0.000
_reflns_number_gt 12611
_reflns_number_total 20913
_reflns_threshold_expression 'I > 2\s(I)'
_cod_data_source_file ic500418e_si_003.cif
_cod_data_source_block 357sqz
_cod_depositor_comments 'Adding full bibliography for 1516250--1516252.cif.'
_cod_database_code 1516250
_shelx_space_group_comment
;
The symmetry employed for this shelxl refinement is uniquely defined
by the following loop, which should always be used as a source of
symmetry information in preference to the above space-group names.
They are only intended as comments.
;
_shelxl_version_number 2013-4

loop_
_space_group_symop_operation_xyz
'x, y, z'
'-x+1/2, y+1/2, -z+1/2'
'-x, -y, -z'
'x-1/2, -y-1/2, z-1/2'

loop_
_atom_site_label
_atom_site_type_symbol
_atom_site_fract_x
_atom_site_fract_y
_atom_site_fract_z
_atom_site_U_iso_or_equiv
_atom_site_adp_type
_atom_site_occupancy
_atom_site_site_symmetry_order
_atom_site_calc_flag
_atom_site_refinement_flags_posn
_atom_site_refinement_flags_adp
_atom_site_refinement_flags_occupancy
_atom_site_disorder_assembly
_atom_site_disorder_group
Tb1 Tb 0.76824(3) 0.35292(2) 0.88162(2) 0.02583(17) Uani 1 1 d . . . . .
Mn1 Mn 0.71803(8) 0.29062(5) 0.80836(4) 0.0279(4) Uani 1 1 d . . . . .
Mn2 Mn 0.70241(8) 0.23518(5) 0.87346(4) 0.0268(4) Uani 1 1 d . . . . .
Mn3 Mn 0.66417(8) 0.40809(5) 0.93839(4) 0.0262(4) Uani 1 1 d . . . . .
Mn4 Mn 0.67720(7) 0.46249(5) 0.87313(4) 0.0261(4) Uani 1 1 d . . . . .
Mn5 Mn 0.93140(8) 0.38859(5) 0.86550(4) 0.0299(4) Uani 1 1 d . . . . .
Mn6 Mn 0.91637(8) 0.33254(5) 0.92983(4) 0.0301(4) Uani 1 1 d . . . . .
O1 O 0.7283(3) 0.42622(19) 0.90666(14) 0.0229(15) Uani 1 1 d . . . . .
O2 O 0.9077(4) 0.3672(2) 0.81546(16) 0.0311(17) Uani 1 1 d . . . . .
O3 O 0.7632(3) 0.2271(2) 0.82974(16) 0.0354(17) Uani 1 1 d . . . . .
O4 O 0.6913(3) 0.29818(19) 0.85423(14) 0.0270(16) Uani 1 1 d . . . . .
O5 O 0.5975(3) 0.4278(2) 0.89648(16) 0.0323(17) Uani 1 1 d . . . . .
O6 O 0.8854(3) 0.3338(2) 0.88359(14) 0.0264(16) Uani 1 1 d . . . . .
O7 O 0.9427(3) 0.3397(2) 0.97589(16) 0.0337(17) Uani 1 1 d . . . . .
O8 O 0.6787(7) 0.6213(5) 0.9130(4) 0.047(4) Uani 0.5 1 d . U P A 1
O9 O 0.6965(7) 0.5259(5) 1.0155(3) 0.031(3) Uani 0.5 1 d . U P B 2
O10 O 0.5192(9) 0.1446(6) 0.8499(6) 0.088(6) Uani 0.5 1 d . U P C 1
O11 O 0.5286(6) 0.2492(4) 0.7494(3) 0.018(3) Uani 0.5 1 d . U P D 2
O12 O 0.6893(3) 0.4006(2) 0.84025(17) 0.0279(16) Uani 1 1 d . . . . .
O13 O 0.8057(3) 0.3338(2) 0.82258(15) 0.0302(17) Uani 1 1 d . . . . .
O14 O 0.6473(3) 0.2540(2) 0.91701(15) 0.0268(16) Uani 1 1 d . . . . .
O16 O 0.6726(3) 0.3353(2) 0.91996(14) 0.0289(16) Uani 1 1 d . . . . .
O17 O 0.6641(3) 0.4807(2) 0.95747(15) 0.0306(16) Uani 1 1 d . . . . .
O18 O 0.6715(3) 0.5239(2) 0.90823(17) 0.0305(17) Uani 1 1 d . . . . .
O19 O 0.6215(3) 0.4919(2) 0.83838(17) 0.0322(17) Uani 1 1 d . . . . .
O20 O 0.7638(3) 0.4886(2) 0.85151(15) 0.0268(16) Uani 1 1 d . . . . .
O21 O 0.8345(3) 0.4245(2) 0.86287(15) 0.0247(15) Uani 1 1 d . . . . .
O22 O 0.9697(3) 0.4489(2) 0.85194(17) 0.0360(17) Uani 1 1 d . . . . .
O23 O 0.8767(4) 0.2614(2) 0.93856(16) 0.0320(17) Uani 1 1 d . . . . .
O24 O 0.7234(3) 0.1720(2) 0.89129(17) 0.0350(17) Uani 1 1 d . . . . .
O25 O 0.9471(3) 0.4046(2) 0.91628(15) 0.0306(16) Uani 1 1 d . . . . .
O26 O 1.0106(3) 0.3037(2) 0.91685(17) 0.0376(18) Uani 1 1 d . . . . .
O27 O 0.5946(3) 0.3871(2) 0.96539(15) 0.0297(16) Uani 1 1 d . . . . .
O28 O 0.6173(3) 0.2076(2) 0.84549(17) 0.0270(16) Uani 1 1 d . . . . .
O29 O 0.6262(3) 0.2513(2) 0.79583(16) 0.0298(16) Uani 1 1 d . . . . .
O30 O 0.7557(4) 0.2802(2) 0.76582(15) 0.0359(18) Uani 1 1 d . . . . .
O31 O 1.1351(4) 0.3330(3) 0.83483(18) 0.055(2) Uani 1 1 d . . . . .
O32 O 0.6757(3) 0.3571(2) 0.79127(15) 0.0295(16) Uani 1 1 d . . . . .
O33 O 0.8198(3) 0.3594(2) 0.94132(16) 0.0298(16) Uani 1 1 d . . . . .
O34 O 0.7856(3) 0.2640(2) 0.90156(16) 0.0263(16) Uani 1 1 d . . . . .
O35 O 0.7388(4) 0.3865(2) 0.97588(15) 0.0304(16) Uani 1 1 d . . . . .
O36 O 1.0262(3) 0.3473(2) 0.86755(16) 0.0338(17) Uani 1 1 d . . . . .
N1 N 0.8525(4) 0.4786(3) 0.9330(2) 0.036(2) Uani 1 1 d . . . . .
H1 H 0.8076 0.4729 0.9205 0.043 Uiso 1 1 calc R U . . .
H2 H 0.8804 0.4478 0.9307 0.043 Uiso 1 1 calc R U . . .
N2 N 0.9017(4) 0.2408(3) 0.8437(2) 0.035(2) Uani 1 1 d . . . . .
H3 H 0.9089 0.2758 0.8517 0.042 Uiso 1 1 calc R U . . .
H4 H 0.8519 0.2335 0.8440 0.042 Uiso 1 1 calc R U . . .
N3 N 0.5528(4) 0.3406(3) 0.86267(19) 0.030(2) Uani 1 1 d . . . . .
H5 H 0.5703 0.3741 0.8700 0.036 Uiso 1 1 calc R U . . .
H6 H 0.5924 0.3172 0.8632 0.036 Uiso 1 1 calc R U . . .
C1 C 0.6522(5) 0.4441(3) 0.7882(3) 0.029(2) Uani 1 1 d . . . . .
C2 C 1.0126(5) 0.4242(3) 0.9291(3) 0.041(3) Uani 1 1 d . . . . .
H7 H 1.0490 0.4115 0.9147 0.062 Uiso 1 1 calc R U . . .
H8 H 1.0217 0.4134 0.9531 0.062 Uiso 1 1 calc R U . . .
H9 H 1.0117 0.4609 0.9280 0.062 Uiso 1 1 calc R U . . .
C3 C 1.1055(5) 0.2829(3) 0.8836(3) 0.029(3) Uani 1 1 d . . . . .
C4 C 0.6866(5) 0.5683(4) 0.9611(3) 0.032(3) Uani 1 1 d . . . . .
C5 C 1.1474(5) 0.2930(3) 0.8566(3) 0.031(3) Uani 1 1 d . . . . .
C6 C 1.2075(5) 0.2635(4) 0.8512(3) 0.035(3) Uani 1 1 d . . . . .
C7 C 0.8885(5) 0.5219(3) 0.9161(3) 0.039(3) Uani 1 1 d . . . . .
H10 H 0.9076 0.5098 0.8943 0.047 Uiso 1 1 calc R U . . .
H11 H 0.9275 0.5328 0.9317 0.047 Uiso 1 1 calc R U . . .
C8 C 0.8427(6) 0.5674(4) 0.9079(3) 0.049(3) Uani 1 1 d . . . . .
H12 H 0.7978 0.5559 0.8977 0.059 Uiso 1 1 calc R U . . .
H13 H 0.8344 0.5858 0.9296 0.059 Uiso 1 1 calc R U . . .
C9 C 0.8763(8) 0.6022(4) 0.8826(3) 0.076(4) Uani 1 1 d . . . . .
H14 H 0.9234 0.6097 0.8911 0.114 Uiso 1 1 calc R U . . .
H15 H 0.8500 0.6336 0.8805 0.114 Uiso 1 1 calc R U . . .
H16 H 0.8772 0.5860 0.8598 0.114 Uiso 1 1 calc R U . . .
C10 C 0.8407(5) 0.4870(4) 0.9708(3) 0.041(3) Uani 1 1 d . . . . .
H17 H 0.7999 0.4677 0.9773 0.049 Uiso 1 1 calc R U . . .
H18 H 0.8317 0.5230 0.9748 0.049 Uiso 1 1 calc R U . . .
C11 C 0.9030(5) 0.4704(4) 0.9931(3) 0.040(3) Uani 1 1 d . . . . .
H19 H 0.9419 0.4935 0.9895 0.048 Uiso 1 1 calc R U . . .
H20 H 0.9169 0.4362 0.9862 0.048 Uiso 1 1 calc R U . . .
C12 C 0.8412(5) 0.3455(3) 0.7644(2) 0.031(3) Uani 1 1 d . . . . .
C13 C 0.8526(6) 0.3488(3) 0.8024(3) 0.031(3) Uani 1 1 d . . . . .
C14 C 0.6730(5) 0.5215(3) 0.9403(3) 0.026(2) Uani 1 1 d . . . . .
C15 C 0.5356(5) 0.4558(4) 0.9031(3) 0.046(3) Uani 1 1 d . . . . .
H21 H 0.5457 0.4806 0.9214 0.069 Uiso 1 1 calc R U . . .
H22 H 0.5001 0.4326 0.9106 0.069 Uiso 1 1 calc R U . . .
H23 H 0.5192 0.4730 0.8818 0.069 Uiso 1 1 calc R U . . .
C16 C 0.6527(6) 0.4417(4) 0.7516(3) 0.040(3) Uani 1 1 d . . . . .
H24 H 0.6653 0.4111 0.7409 0.048 Uiso 1 1 calc R U . . .
C17 C 0.6355(5) 0.4821(4) 0.7313(3) 0.039(3) Uani 1 1 d . . . . .
C18 C 0.6147(6) 0.5252(4) 0.7479(3) 0.045(3) Uani 1 1 d . . . . .
H25 H 0.6013 0.5531 0.7337 0.054 Uiso 1 1 calc R U . . .
C19 C 0.6118(5) 0.5309(3) 0.7836(3) 0.035(3) Uani 1 1 d . . . . .
C20 C 0.5915(6) 0.5803(3) 0.7998(3) 0.048(3) Uani 1 1 d . . . . .
C21 C 0.5794(7) 0.6227(4) 0.7729(3) 0.063(4) Uani 1 1 d . . . . .
H26 H 0.5657 0.6534 0.7848 0.095 Uiso 1 1 calc R U . . .
H27 H 0.5429 0.6127 0.7560 0.095 Uiso 1 1 calc R U . . .
H28 H 0.6218 0.6289 0.7610 0.095 Uiso 1 1 calc R U . . .
C22 C 0.6347(8) 0.4781(5) 0.6916(3) 0.068(4) Uani 1 1 d . . . . .
C23 C 0.5810(12) 0.4385(8) 0.6799(4) 0.164(9) Uani 1 1 d . . . . .
H29 H 0.5350 0.4507 0.6846 0.246 Uiso 1 1 calc R U . . .
H30 H 0.5901 0.4071 0.6926 0.246 Uiso 1 1 calc R U . . .
H31 H 0.5838 0.4323 0.6549 0.246 Uiso 1 1 calc R U . . .
C24 C 0.7062(11) 0.4567(6) 0.6800(4) 0.144(9) Uani 1 1 d . . . . .
H32 H 0.7055 0.4199 0.6811 0.217 Uiso 1 1 calc R U . . .
H33 H 0.7434 0.4695 0.6956 0.217 Uiso 1 1 calc R U . . .
H34 H 0.7138 0.4674 0.6562 0.217 Uiso 1 1 calc R U . . .
C25 C 0.8202(5) 0.4665(3) 0.8475(2) 0.026(2) Uani 1 1 d . . . . .
C26 C 0.9426(6) 0.4794(4) 0.8270(3) 0.039(3) Uani 1 1 d . . . . .
C27 C 0.9850(6) 0.5055(4) 0.8050(3) 0.042(3) Uani 1 1 d . . . . .
C28 C 0.9561(6) 0.5384(4) 0.7807(3) 0.049(3) Uani 1 1 d . . . . .
H35 H 0.9855 0.5557 0.7659 0.058 Uiso 1 1 calc R U . . .
C29 C 0.8851(6) 0.5473(4) 0.7770(3) 0.047(3) Uani 1 1 d . . . . .
C30 C 0.8432(6) 0.5230(3) 0.7990(3) 0.041(3) Uani 1 1 d . . . . .
H36 H 0.7951 0.5294 0.7977 0.049 Uiso 1 1 calc R U . . .
C31 C 0.8706(5) 0.4886(3) 0.8236(3) 0.035(3) Uani 1 1 d . . . . .
C32 C 0.8552(6) 0.5851(4) 0.7500(3) 0.050(3) Uani 1 1 d . . . . .
C33 C 0.8739(7) 0.6363(4) 0.7645(3) 0.070(4) Uani 1 1 d . . . . .
H37 H 0.8624 0.6620 0.7470 0.104 Uiso 1 1 calc R U . . .
H38 H 0.9232 0.6374 0.7706 0.104 Uiso 1 1 calc R U . . .
H39 H 0.8481 0.6426 0.7852 0.104 Uiso 1 1 calc R U . . .
C34 C 0.8873(7) 0.5774(4) 0.7160(3) 0.058(4) Uani 1 1 d . . . . .
H40 H 0.8838 0.5419 0.7094 0.087 Uiso 1 1 calc R U . . .
H41 H 0.9358 0.5872 0.7181 0.087 Uiso 1 1 calc R U . . .
H42 H 0.8634 0.5981 0.6982 0.087 Uiso 1 1 calc R U . . .
C35 C 1.0643(6) 0.4987(4) 0.8088(3) 0.059(3) Uani 1 1 d . . . . .
C36 C 1.0846(6) 0.4427(4) 0.8037(3) 0.066(4) Uani 1 1 d . . . . .
H43 H 1.1341 0.4387 0.8086 0.099 Uiso 1 1 calc R U . . .
H44 H 1.0728 0.4326 0.7798 0.099 Uiso 1 1 calc R U . . .
H45 H 1.0595 0.4216 0.8197 0.099 Uiso 1 1 calc R U . . .
C37 C 1.1028(6) 0.5307(5) 0.7819(4) 0.088(5) Uani 1 1 d . . . . .
H46 H 1.0930 0.5664 0.7854 0.132 Uiso 1 1 calc R U . . .
H47 H 1.0872 0.5209 0.7583 0.132 Uiso 1 1 calc R U . . .
H48 H 1.1524 0.5249 0.7850 0.132 Uiso 1 1 calc R U . . .
C38 C 0.8006(5) 0.1936(3) 0.9402(3) 0.031(3) Uani 1 1 d . . . . .
C39 C 0.7513(6) 0.1623(3) 0.9230(3) 0.033(3) Uani 1 1 d . . . . .
C40 C 0.7325(6) 0.1162(4) 0.9393(3) 0.045(3) Uani 1 1 d . . . . .
C41 C 0.6769(6) 0.0818(4) 0.9214(3) 0.047(3) Uani 1 1 d . . . . .
C42 C 0.6632(7) 0.0356(4) 0.9443(3) 0.079(5) Uani 1 1 d . . . . .
H49 H 0.6283 0.0141 0.9326 0.118 Uiso 1 1 calc R U . . .
H50 H 0.6466 0.0468 0.9667 0.118 Uiso 1 1 calc R U . . .
H51 H 0.7058 0.0165 0.9483 0.118 Uiso 1 1 calc R U . . .
C43 C 0.7027(8) 0.0618(4) 0.8868(3) 0.076(4) Uani 1 1 d . . . . .
H52 H 0.7086 0.0899 0.8708 0.114 Uiso 1 1 calc R U . . .
H53 H 0.6691 0.0381 0.8765 0.114 Uiso 1 1 calc R U . . .
H54 H 0.7468 0.0447 0.8912 0.114 Uiso 1 1 calc R U . . .
C44 C 0.7651(7) 0.1041(4) 0.9706(3) 0.050(3) Uani 1 1 d . . . . .
H55 H 0.7528 0.0736 0.9815 0.061 Uiso 1 1 calc R U . . .
C45 C 0.8165(6) 0.1349(4) 0.9879(3) 0.045(3) Uani 1 1 d . . . . .
C46 C 0.8314(6) 0.1795(3) 0.9723(3) 0.036(3) Uani 1 1 d . . . . .
H56 H 0.8636 0.2016 0.9836 0.043 Uiso 1 1 calc R U . . .
C47 C 0.8508(7) 0.1183(5) 1.0223(3) 0.066(4) Uani 1 1 d . . . . .
C48 C 0.9037(6) 0.3305(3) 1.0028(2) 0.031(3) Uani 1 1 d . . . . .
C49 C 0.9353(5) 0.3103(4) 1.0331(3) 0.038(3) Uani 1 1 d . . . . .
C50 C 1.0132(6) 0.2978(4) 1.0358(3) 0.050(3) Uani 1 1 d . . . . .
C51 C 1.0549(6) 0.3465(4) 1.0309(3) 0.059(3) Uani 1 1 d . . . . .
H57 H 1.0424 0.3610 1.0081 0.088 Uiso 1 1 calc R U . . .
H58 H 1.1041 0.3386 1.0323 0.088 Uiso 1 1 calc R U . . .
H59 H 1.0446 0.3706 1.0491 0.088 Uiso 1 1 calc R U . . .
C52 C 1.0354(6) 0.2751(5) 1.0716(3) 0.071(4) Uani 1 1 d . . . . .
H60 H 1.0296 0.3003 1.0898 0.107 Uiso 1 1 calc R U . . .
H61 H 1.0837 0.2650 1.0716 0.107 Uiso 1 1 calc R U . . .
H62 H 1.0069 0.2457 1.0761 0.107 Uiso 1 1 calc R U . . .
C53 C 0.8949(7) 0.3050(4) 1.0616(3) 0.054(3) Uani 1 1 d . . . . .
H63 H 0.9165 0.2926 1.0824 0.064 Uiso 1 1 calc R U . . .
C54 C 0.8247(6) 0.3165(5) 1.0619(3) 0.059(3) Uani 1 1 d . . . . .
C55 C 0.7953(6) 0.3355(4) 1.0313(3) 0.043(3) Uani 1 1 d . . . . .
H64 H 0.7479 0.3441 1.0303 0.052 Uiso 1 1 calc R U . . .
C56 C 0.6982(5) 0.5644(5) 0.9967(3) 0.043(3) Uani 1 1 d . . . . .
H65 H 0.6967 0.5326 1.0076 0.052 Uiso 0.5 1 calc R U P B 1
C57 C 0.6870(5) 0.6139(4) 0.9441(3) 0.037(3) Uani 1 1 d . . . . .
H66 H 0.6790 0.6154 0.9196 0.044 Uiso 0.5 1 calc R U P A 2
C58 C 0.5932(5) 0.3423(4) 0.9815(2) 0.030(3) Uani 1 1 d . . . . .
C59 C 0.6144(5) 0.2979(3) 0.9665(2) 0.032(3) Uani 1 1 d . . . . .
C60 C 0.6057(5) 0.2518(3) 0.9833(2) 0.036(3) Uani 1 1 d . . . . .
H67 H 0.6196 0.2218 0.9724 0.043 Uiso 1 1 calc R U . . .
C61 C 0.5772(6) 0.2491(4) 1.0155(3) 0.046(3) Uani 1 1 d . . . . .
C62 C 0.5686(9) 0.1983(4) 1.0335(3) 0.072(4) Uani 1 1 d . . . . .
C63 C 0.5461(9) 0.2017(5) 1.0712(3) 0.106(6) Uani 1 1 d . . . . .
H68 H 0.5031 0.2208 1.0717 0.160 Uiso 1 1 calc R U . . .
H69 H 0.5819 0.2187 1.0855 0.160 Uiso 1 1 calc R U . . .
H70 H 0.5390 0.1678 1.0802 0.160 Uiso 1 1 calc R U . . .
C64 C 0.5574(6) 0.2941(4) 1.0297(3) 0.045(3) Uani 1 1 d . . . . .
H71 H 0.5377 0.2930 1.0518 0.054 Uiso 1 1 calc R U . . .
C65 C 0.5640(5) 0.3404(3) 1.0143(2) 0.033(3) Uani 1 1 d . . . . .
C66 C 0.5395(5) 0.3903(4) 1.0326(3) 0.040(3) Uani 1 1 d . . . . .
C67 C 0.5994(6) 0.4274(4) 1.0369(3) 0.060(4) Uani 1 1 d . . . . .
H72 H 0.5825 0.4594 1.0456 0.090 Uiso 1 1 calc R U . . .
H73 H 0.6196 0.4327 1.0144 0.090 Uiso 1 1 calc R U . . .
H74 H 0.6343 0.4137 1.0534 0.090 Uiso 1 1 calc R U . . .
C68 C 0.4804(6) 0.4145(4) 1.0098(3) 0.047(3) Uani 1 1 d . . . . .
H75 H 0.4435 0.3898 1.0057 0.071 Uiso 1 1 calc R U . . .
H76 H 0.4980 0.4251 0.9876 0.071 Uiso 1 1 calc R U . . .
H77 H 0.4624 0.4437 1.0219 0.071 Uiso 1 1 calc R U . . .
C69 C 0.5943(5) 0.2210(4) 0.8154(3) 0.033(3) Uani 1 1 d . . . . .
C70 C 0.5275(5) 0.1998(3) 0.8019(3) 0.028(3) Uani 1 1 d . . . . .
C71 C 0.4947(6) 0.1633(4) 0.8205(3) 0.034(3) Uani 1 1 d . . . . .
H78 H 0.5146 0.1538 0.8425 0.040 Uiso 0.5 1 calc R U P C 2
C72 C 0.4342(6) 0.1399(4) 0.8088(3) 0.039(3) Uani 1 1 d . . . . .
C73 C 0.4075(5) 0.1558(4) 0.7768(3) 0.039(3) Uani 1 1 d . . . . .
H79 H 0.3669 0.1399 0.7677 0.047 Uiso 1 1 calc R U . . .
C74 C 0.4360(6) 0.1935(4) 0.7571(2) 0.037(3) Uani 1 1 d . . . . .
C75 C 0.4981(6) 0.2156(3) 0.7698(3) 0.035(3) Uani 1 1 d . . . . .
H80 H 0.5197 0.2409 0.7568 0.041 Uiso 0.5 1 calc R U P D 1
C76 C 0.4036(6) 0.2099(5) 0.7214(3) 0.061(4) Uani 1 1 d . . . . .
C77 C 0.4513(6) 0.1931(5) 0.6924(3) 0.077(4) Uani 1 1 d . . . . .
H81 H 0.4313 0.2036 0.6697 0.115 Uiso 1 1 calc R U . . .
H82 H 0.4561 0.1564 0.6928 0.115 Uiso 1 1 calc R U . . .
H83 H 0.4966 0.2086 0.6962 0.115 Uiso 1 1 calc R U . . .
C78 C 0.3933(8) 0.2670(5) 0.7204(3) 0.086(5) Uani 1 1 d . . . . .
H84 H 0.4382 0.2837 0.7217 0.128 Uiso 1 1 calc R U . . .
H85 H 0.3668 0.2774 0.7401 0.128 Uiso 1 1 calc R U . . .
H86 H 0.3684 0.2764 0.6986 0.128 Uiso 1 1 calc R U . . .
C79 C 0.3319(6) 0.1850(5) 0.7154(3) 0.074(4) Uani 1 1 d . . . . .
H87 H 0.3103 0.1971 0.6934 0.111 Uiso 1 1 calc R U . . .
H88 H 0.3028 0.1937 0.7345 0.111 Uiso 1 1 calc R U . . .
H89 H 0.3373 0.1484 0.7143 0.111 Uiso 1 1 calc R U . . .
C80 C 0.3997(6) 0.0992(4) 0.8299(3) 0.054(3) Uani 1 1 d . . . . .
C81 C 0.3887(7) 0.1175(4) 0.8670(3) 0.075(4) Uani 1 1 d . . . . .
H90 H 0.4332 0.1260 0.8785 0.113 Uiso 1 1 calc R U . . .
H91 H 0.3668 0.0908 0.8801 0.113 Uiso 1 1 calc R U . . .
H92 H 0.3592 0.1473 0.8661 0.113 Uiso 1 1 calc R U . . .
C82 C 0.7604(6) 0.1829(3) 0.8110(2) 0.040(3) Uani 1 1 d . . . . .
H93 H 0.7123 0.1733 0.8063 0.060 Uiso 1 1 calc R U . . .
H94 H 0.7843 0.1564 0.8244 0.060 Uiso 1 1 calc R U . . .
H95 H 0.7827 0.1877 0.7890 0.060 Uiso 1 1 calc R U . . .
C83 C 0.7929(6) 0.3134(4) 0.7483(3) 0.035(3) Uani 1 1 d . . . . .
C84 C 0.7845(6) 0.3141(4) 0.7116(3) 0.040(3) Uani 1 1 d . . . . .
C85 C 0.7310(7) 0.2800(4) 0.6918(3) 0.057(4) Uani 1 1 d . . . . .
C86 C 0.6590(7) 0.2853(4) 0.7057(3) 0.068(4) Uani 1 1 d . . . . .
H96 H 0.6596 0.2737 0.7298 0.103 Uiso 1 1 calc R U . . .
H97 H 0.6265 0.2649 0.6915 0.103 Uiso 1 1 calc R U . . .
H98 H 0.6448 0.3206 0.7046 0.103 Uiso 1 1 calc R U . . .
C87 C 0.7257(8) 0.2926(4) 0.6533(3) 0.078(5) Uani 1 1 d . . . . .
H99 H 0.6913 0.2708 0.6415 0.117 Uiso 1 1 calc R U . . .
H100 H 0.7704 0.2874 0.6433 0.117 Uiso 1 1 calc R U . . .
H101 H 0.7119 0.3278 0.6502 0.117 Uiso 1 1 calc R U . . .
C88 C 0.7543(7) 0.2253(4) 0.6958(3) 0.066(4) Uani 1 1 d . . . . .
H102 H 0.7592 0.2167 0.7205 0.099 Uiso 1 1 calc R U . . .
H103 H 0.7987 0.2210 0.6851 0.099 Uiso 1 1 calc R U . . .
H104 H 0.7201 0.2032 0.6842 0.099 Uiso 1 1 calc R U . . .
C89 C 0.8292(7) 0.3443(4) 0.6939(3) 0.049(3) Uani 1 1 d . . . . .
H105 H 0.8240 0.3449 0.6693 0.058 Uiso 1 1 calc R U . . .
C90 C 0.8808(6) 0.3736(4) 0.7093(3) 0.042(3) Uani 1 1 d . . . . .
C91 C 0.9299(7) 0.4031(4) 0.6861(3) 0.056(3) Uani 1 1 d . . . . .
C92 C 0.8893(8) 0.4414(4) 0.6642(3) 0.080(5) Uani 1 1 d . . . . .
H106 H 0.8695 0.4665 0.6794 0.120 Uiso 1 1 calc R U . . .
H107 H 0.8523 0.4243 0.6507 0.120 Uiso 1 1 calc R U . . .
H108 H 0.9199 0.4580 0.6484 0.120 Uiso 1 1 calc R U . . .
C93 C 0.9837(7) 0.4306(4) 0.7083(3) 0.075(4) Uani 1 1 d . . . . .
H109 H 1.0146 0.4487 0.6933 0.112 Uiso 1 1 calc R U . . .
H110 H 1.0102 0.4065 0.7227 0.112 Uiso 1 1 calc R U . . .
H111 H 0.9612 0.4547 0.7233 0.112 Uiso 1 1 calc R U . . .
C94 C 0.9623(8) 0.3657(4) 0.6614(3) 0.089(5) Uani 1 1 d . . . . .
H112 H 0.9924 0.3837 0.6460 0.134 Uiso 1 1 calc R U . . .
H113 H 0.9259 0.3486 0.6475 0.134 Uiso 1 1 calc R U . . .
H114 H 0.9892 0.3408 0.6750 0.134 Uiso 1 1 calc R U . . .
C95 C 0.8855(6) 0.3742(3) 0.7448(3) 0.037(3) Uani 1 1 d . . . . .
H115 H 0.9195 0.3945 0.7563 0.045 Uiso 1 1 calc R U . . .
C96 C 1.1450(8) 0.1577(5) 0.9533(3) 0.093(5) Uani 1 1 d . . . . .
H116 H 1.1002 0.1468 0.9434 0.140 Uiso 1 1 calc R U . . .
H117 H 1.1396 0.1891 0.9661 0.140 Uiso 1 1 calc R U . . .
H118 H 1.1637 0.1317 0.9692 0.140 Uiso 1 1 calc R U . . .
C97 C 1.1945(6) 0.1661(4) 0.9240(3) 0.057(3) Uani 1 1 d . . . . .
C98 C 1.1769(6) 0.2123(3) 0.9012(3) 0.037(3) Uani 1 1 d . . . . .
C99 C 1.1207(5) 0.2421(3) 0.9056(3) 0.035(3) Uani 1 1 d . . . . .
H119 H 1.0914 0.2350 0.9240 0.042 Uiso 1 1 calc R U . . .
C100 C 1.2850(7) 0.3302(4) 0.8272(3) 0.076(4) Uani 1 1 d . . . . .
H120 H 1.2474 0.3541 0.8300 0.114 Uiso 1 1 calc R U . . .
H121 H 1.3105 0.3395 0.8069 0.114 Uiso 1 1 calc R U . . .
H122 H 1.3159 0.3309 0.8480 0.114 Uiso 1 1 calc R U . . .
C101 C 1.2550(6) 0.2765(4) 0.8221(3) 0.048(3) Uani 1 1 d . . . . .
C102 C 1.2159(6) 0.2728(5) 0.7865(3) 0.067(4) Uani 1 1 d . . . . .
H123 H 1.1977 0.2387 0.7833 0.100 Uiso 1 1 calc R U . . .
H124 H 1.2472 0.2804 0.7681 0.100 Uiso 1 1 calc R U . . .
H125 H 1.1778 0.2969 0.7855 0.100 Uiso 1 1 calc R U . . .
C103 C 1.3171(6) 0.2409(4) 0.8229(3) 0.071(4) Uani 1 1 d . . . . .
H126 H 1.3408 0.2420 0.8458 0.107 Uiso 1 1 calc R U . . .
H127 H 1.3488 0.2513 0.8053 0.107 Uiso 1 1 calc R U . . .
H128 H 1.3014 0.2065 0.8179 0.107 Uiso 1 1 calc R U . . .
C104 C 1.2187(6) 0.2247(4) 0.8740(3) 0.041(3) Uani 1 1 d . . . . .
H129 H 1.2582 0.2045 0.8711 0.049 Uiso 1 1 calc R U . . .
C105 C 0.9478(7) 0.1218(4) 0.8984(3) 0.068(4) Uani 1 1 d . . . . .
H130 H 0.9441 0.1384 0.9209 0.103 Uiso 1 1 calc R U . . .
H131 H 0.9964 0.1179 0.8935 0.103 Uiso 1 1 calc R U . . .
H132 H 0.9260 0.0887 0.8990 0.103 Uiso 1 1 calc R U . . .
C106 C 0.9109(6) 0.1547(4) 0.8692(3) 0.058(3) Uani 1 1 d . . . . .
H133 H 0.9161 0.1385 0.8464 0.070 Uiso 1 1 calc R U . . .
H134 H 0.8612 0.1566 0.8734 0.070 Uiso 1 1 calc R U . . .
C107 C 0.9399(6) 0.2059(4) 0.8686(3) 0.056(3) Uani 1 1 d . . . . .
H135 H 0.9884 0.2038 0.8622 0.067 Uiso 1 1 calc R U . . .
H136 H 0.9395 0.2203 0.8923 0.067 Uiso 1 1 calc R U . . .
C108 C 0.9244(6) 0.2362(4) 0.8066(3) 0.055(3) Uani 1 1 d . . . . .
H137 H 0.9268 0.2001 0.8007 0.065 Uiso 1 1 calc R U . . .
H138 H 0.8887 0.2516 0.7909 0.065 Uiso 1 1 calc R U . . .
C109 C 0.9916(6) 0.2596(4) 0.7996(3) 0.058(3) Uani 1 1 d . . . . .
H139 H 1.0288 0.2420 0.8131 0.069 Uiso 1 1 calc R U . . .
H140 H 0.9915 0.2952 0.8072 0.069 Uiso 1 1 calc R U . . .
C110 C 1.0047(6) 0.2570(4) 0.7617(3) 0.059(4) Uani 1 1 d . . . . .
H141 H 0.9636 0.2680 0.7481 0.088 Uiso 1 1 calc R U . . .
H142 H 1.0158 0.2223 0.7555 0.088 Uiso 1 1 calc R U . . .
H143 H 1.0434 0.2789 0.7567 0.088 Uiso 1 1 calc R U . . .
C111 C 0.5235(6) 0.3441(4) 0.8266(3) 0.047(3) Uani 1 1 d . . . . .
H144 H 0.4902 0.3164 0.8223 0.056 Uiso 1 1 calc R U . . .
H145 H 0.5608 0.3398 0.8103 0.056 Uiso 1 1 calc R U . . .
C112 C 0.5009(5) 0.3222(3) 0.8892(2) 0.037(3) Uani 1 1 d . . . . .
H146 H 0.5194 0.3303 0.9129 0.044 Uiso 1 1 calc R U . . .
H147 H 0.4573 0.3409 0.8853 0.044 Uiso 1 1 calc R U . . .
C113 C 0.4861(6) 0.2674(4) 0.8872(3) 0.046(3) Uani 1 1 d . . . . .
H148 H 0.5296 0.2482 0.8898 0.055 Uiso 1 1 calc R U . . .
H149 H 0.4639 0.2592 0.8643 0.055 Uiso 1 1 calc R U . . .
C114 C 0.4392(7) 0.2527(4) 0.9157(3) 0.063(4) Uani 1 1 d . . . . .
H150 H 0.4597 0.2634 0.9382 0.095 Uiso 1 1 calc R U . . .
H151 H 0.4330 0.2162 0.9157 0.095 Uiso 1 1 calc R U . . .
H152 H 0.3945 0.2691 0.9117 0.095 Uiso 1 1 calc R U . . .
C115 C 0.6723(5) 0.3980(4) 0.8074(3) 0.029(3) Uani 1 1 d . . . . .
C116 C 0.8332(5) 0.3427(3) 1.0017(2) 0.032(3) Uani 1 1 d . . . . .
C117 C 0.5222(7) 0.5728(4) 0.8182(3) 0.068(4) Uani 1 1 d . . . . .
H153 H 0.5293 0.5492 0.8376 0.101 Uiso 1 1 calc R U . . .
H154 H 0.4875 0.5593 0.8015 0.101 Uiso 1 1 calc R U . . .
H155 H 0.5065 0.6051 0.8270 0.101 Uiso 1 1 calc R U . . .
C118 C 0.6297(5) 0.4886(3) 0.8040(3) 0.030(3) Uani 1 1 d . . . . .
C119 C 0.8214(6) 0.2429(3) 0.9262(3) 0.028(3) Uani 1 1 d . . . . .
C120 C 1.0427(5) 0.3137(4) 0.8890(3) 0.031(3) Uani 1 1 d . . . . .
C121 C 0.7939(5) 0.3646(3) 0.9714(2) 0.025(2) Uani 1 1 d . . . . .
C122 C 0.7121(6) 0.6071(6) 1.0162(3) 0.062(4) Uani 1 1 d . . . . .
C123 C 0.6209(12) 0.5257(5) 0.6726(3) 0.168(11) Uani 1 1 d . . . . .
H156 H 0.5751 0.5380 0.6776 0.253 Uiso 1 1 calc R U . . .
H157 H 0.6232 0.5197 0.6476 0.253 Uiso 1 1 calc R U . . .
H158 H 0.6554 0.5508 0.6799 0.253 Uiso 1 1 calc R U . . .
C124 C 0.7111(6) 0.6515(5) 0.9995(4) 0.070(4) Uani 1 1 d . U . . .
H159 H 0.7189 0.6807 1.0133 0.084 Uiso 1 1 calc R U . . .
C125 C 0.6995(6) 0.6587(4) 0.9635(4) 0.061(4) Uani 1 1 d . . . . .
C126 C 0.8864(6) 0.4705(4) 1.0317(3) 0.054(3) Uani 1 1 d . . . . .
H160 H 0.8799 0.5052 1.0394 0.081 Uiso 1 1 calc R U . . .
H161 H 0.9244 0.4551 1.0454 0.081 Uiso 1 1 calc R U . . .
H162 H 0.8441 0.4513 1.0347 0.081 Uiso 1 1 calc R U . . .
C127 C 0.6468(8) 0.5994(4) 0.8260(3) 0.078(4) Uani 1 1 d . . . . .
H163 H 0.6566 0.5735 0.8437 0.116 Uiso 1 1 calc R U . . .
H164 H 0.6304 0.6299 0.8372 0.116 Uiso 1 1 calc R U . . .
H165 H 0.6887 0.6070 0.8140 0.116 Uiso 1 1 calc R U . . .
C128 C 0.4626(6) 0.3970(5) 0.7796(3) 0.068(4) Uani 1 1 d . . . . .
H166 H 0.5019 0.3928 0.7649 0.102 Uiso 1 1 calc R U . . .
H167 H 0.4417 0.4300 0.7753 0.102 Uiso 1 1 calc R U . . .
H168 H 0.4287 0.3707 0.7743 0.102 Uiso 1 1 calc R U . . .
C129 C 0.4882(6) 0.3931(4) 0.8194(3) 0.057(4) Uani 1 1 d . . . . .
H169 H 0.5203 0.4210 0.8252 0.069 Uiso 1 1 calc R U . . .
H170 H 0.4484 0.3963 0.8342 0.069 Uiso 1 1 calc R U . . .
C130 C 0.3313(7) 0.0836(5) 0.8133(4) 0.092(5) Uani 1 1 d . . . . .
H171 H 0.2990 0.1117 0.8140 0.138 Uiso 1 1 calc R U . . .
H172 H 0.3132 0.0550 0.8260 0.138 Uiso 1 1 calc R U . . .
H173 H 0.3373 0.0739 0.7891 0.138 Uiso 1 1 calc R U . . .
C131 C 0.8045(7) 0.2607(5) 1.1135(3) 0.085(5) Uani 1 1 d . . . . .
H174 H 0.8537 0.2594 1.1200 0.128 Uiso 1 1 calc R U . . .
H175 H 0.7925 0.2330 1.0975 0.128 Uiso 1 1 calc R U . . .
H176 H 0.7781 0.2575 1.1344 0.128 Uiso 1 1 calc R U . . .
C132 C 0.7871(7) 0.3119(6) 1.0953(3) 0.080(5) Uani 1 1 d . . . . .
C133 C 0.5124(10) 0.1697(5) 1.0140(4) 0.109(7) Uani 1 1 d . . . . .
H177 H 0.5309 0.1537 0.9936 0.164 Uiso 1 1 calc R U . . .
H178 H 0.4755 0.1929 1.0066 0.164 Uiso 1 1 calc R U . . .
H179 H 0.4941 0.1439 1.0292 0.164 Uiso 1 1 calc R U . . .
C134 C 0.6360(11) 0.1702(6) 1.0341(5) 0.168(11) Uani 1 1 d . . . . .
H180 H 0.6270 0.1340 1.0342 0.252 Uiso 1 1 calc R U . . .
H181 H 0.6636 0.1794 1.0550 0.252 Uiso 1 1 calc R U . . .
H182 H 0.6609 0.1791 1.0135 0.252 Uiso 1 1 calc R U . . .
C135 C 0.8588(13) 0.1600(8) 1.0457(4) 0.192(10) Uani 1 1 d . U . . .
H183 H 0.8324 0.1538 1.0662 0.288 Uiso 1 1 calc R U . . .
H184 H 0.8420 0.1906 1.0340 0.288 Uiso 1 1 calc R U . . .
H185 H 0.9075 0.1640 1.0527 0.288 Uiso 1 1 calc R U . . .
C136 C 0.5108(6) 0.3797(4) 1.0687(3) 0.056(3) Uani 1 1 d . . . . .
H186 H 0.5474 0.3659 1.0842 0.085 Uiso 1 1 calc R U . . .
H187 H 0.4730 0.3555 1.0662 0.085 Uiso 1 1 calc R U . . .
H188 H 0.4939 0.4111 1.0784 0.085 Uiso 1 1 calc R U . . .
C137 C 0.8103(9) 0.3541(5) 1.1201(3) 0.104(6) Uani 1 1 d . . . . .
H189 H 0.8568 0.3470 1.1296 0.155 Uiso 1 1 calc R U . . .
H190 H 0.7788 0.3562 1.1391 0.155 Uiso 1 1 calc R U . . .
H191 H 0.8101 0.3860 1.1075 0.155 Uiso 1 1 calc R U . . .
C138 C 0.4468(7) 0.0515(4) 0.8310(3) 0.069(4) Uani 1 1 d . . . . .
H192 H 0.4549 0.0407 0.8073 0.104 Uiso 1 1 calc R U . . .
H193 H 0.4241 0.0244 0.8433 0.104 Uiso 1 1 calc R U . . .
H194 H 0.4908 0.0595 0.8431 0.104 Uiso 1 1 calc R U . . .
C139 C 0.6094(6) 0.1101(4) 0.9156(3) 0.070(4) Uani 1 1 d . . . . .
H195 H 0.6163 0.1390 0.9004 0.105 Uiso 1 1 calc R U . . .
H196 H 0.5938 0.1219 0.9380 0.105 Uiso 1 1 calc R U . . .
H197 H 0.5747 0.0877 0.9048 0.105 Uiso 1 1 calc R U . . .
C140 C 0.8292(12) 0.0701(7) 1.0357(5) 0.215(12) Uani 1 1 d . U . . .
H198 H 0.8651 0.0568 1.0518 0.323 Uiso 1 1 calc R U . . .
H199 H 0.8212 0.0466 1.0164 0.323 Uiso 1 1 calc R U . . .
H200 H 0.7865 0.0744 1.0479 0.323 Uiso 1 1 calc R U . . .
C141 C 1.1945(8) 0.1179(4) 0.9028(3) 0.082(5) Uani 1 1 d . . . . .
H201 H 1.1487 0.1127 0.8917 0.123 Uiso 1 1 calc R U . . .
H202 H 1.2062 0.0895 0.9181 0.123 Uiso 1 1 calc R U . . .
H203 H 1.2284 0.1207 0.8849 0.123 Uiso 1 1 calc R U . . .
C142 C 1.2680(7) 0.1727(5) 0.9409(3) 0.085(4) Uani 1 1 d . . . . .
H204 H 1.3012 0.1748 0.9226 0.127 Uiso 1 1 calc R U . . .
H205 H 1.2792 0.1439 0.9559 0.127 Uiso 1 1 calc R U . . .
H206 H 1.2699 0.2036 0.9547 0.127 Uiso 1 1 calc R U . . .
C143 C 1.0895(6) 0.5175(4) 0.8443(4) 0.075(4) Uani 1 1 d . . . . .
H207 H 1.0747 0.5523 0.8473 0.112 Uiso 1 1 calc R U . . .
H208 H 1.1398 0.5158 0.8463 0.112 Uiso 1 1 calc R U . . .
H209 H 1.0703 0.4964 0.8623 0.112 Uiso 1 1 calc R U . . .
C144 C 0.7786(7) 0.5807(6) 0.7454(4) 0.113(6) Uani 1 1 d . . . . .
H210 H 0.7621 0.6018 0.7259 0.169 Uiso 1 1 calc R U . . .
H211 H 0.7574 0.5919 0.7666 0.169 Uiso 1 1 calc R U . . .
H212 H 0.7661 0.5457 0.7406 0.169 Uiso 1 1 calc R U . . .
C145 C 1.0295(7) 0.2570(4) 1.0080(3) 0.073(4) Uani 1 1 d . . . . .
H213 H 1.0013 0.2271 1.0115 0.109 Uiso 1 1 calc R U . . .
H214 H 1.0783 0.2478 1.0105 0.109 Uiso 1 1 calc R U . . .
H215 H 1.0193 0.2705 0.9847 0.109 Uiso 1 1 calc R U . . .
C146 C 0.7080(8) 0.3149(9) 1.0874(4) 0.184(11) Uani 1 1 d . . . . .
H216 H 0.6844 0.3155 1.1092 0.277 Uiso 1 1 calc R U . . .
H217 H 0.6929 0.2855 1.0737 0.277 Uiso 1 1 calc R U . . .
H218 H 0.6971 0.3456 1.0742 0.277 Uiso 1 1 calc R U . . .
C147 C 0.9270(12) 0.1050(10) 1.0137(5) 0.215(12) Uani 1 1 d . U . . .
H219 H 0.9500 0.0885 1.0338 0.322 Uiso 1 1 calc R U . . .
H220 H 0.9517 0.1359 1.0083 0.322 Uiso 1 1 calc R U . . .
H221 H 0.9267 0.0824 0.9937 0.322 Uiso 1 1 calc R U . . .
C148 C 0.6892(8) 0.7118(7) 0.9394(4) 0.051(6) Uani 0.5 1 d D U P E 1
C149 C 0.7601(8) 0.7358(9) 0.9407(6) 0.050(6) Uani 0.5 1 d D U P E 1
H222 H 0.7583 0.7674 0.9278 0.075 Uiso 0.5 1 calc R U P E 1
H223 H 0.7927 0.7129 0.9303 0.075 Uiso 0.5 1 calc R U P E 1
H224 H 0.7749 0.7424 0.9649 0.075 Uiso 0.5 1 calc R U P E 1
C150 C 0.6626(10) 0.7065(7) 0.9020(4) 0.049(6) Uani 0.5 1 d D U P E 1
H225 H 0.6189 0.6883 0.9012 0.074 Uiso 0.5 1 calc R U P E 1
H226 H 0.6962 0.6878 0.8889 0.074 Uiso 0.5 1 calc R U P E 1
H227 H 0.6557 0.7399 0.8917 0.074 Uiso 0.5 1 calc R U P E 1
C151 C 0.6401(10) 0.7449(8) 0.9587(5) 0.049(6) Uani 0.5 1 d D U P E 1
H228 H 0.6622 0.7555 0.9809 0.074 Uiso 0.5 1 calc R U P E 1
H229 H 0.5983 0.7259 0.9631 0.074 Uiso 0.5 1 calc R U P E 1
H230 H 0.6281 0.7746 0.9447 0.074 Uiso 0.5 1 calc R U P E 1
C1' C 0.7061(9) 0.7099(7) 0.9522(5) 0.044(7) Uani 0.5 1 d D U P E 2
C2' C 0.7235(14) 0.7466(9) 0.9817(5) 0.122(12) Uani 0.5 1 d D U P E 2
H231 H 0.6877 0.7451 0.9987 0.183 Uiso 0.5 1 calc R U P E 2
H232 H 0.7261 0.7807 0.9724 0.183 Uiso 0.5 1 calc R U P E 2
H233 H 0.7679 0.7375 0.9930 0.183 Uiso 0.5 1 calc R U P E 2
C3' C 0.6373(9) 0.7244(9) 0.9349(6) 0.075(9) Uani 0.5 1 d D U P E 2
H234 H 0.6292 0.7047 0.9137 0.113 Uiso 0.5 1 calc R U P E 2
H235 H 0.6376 0.7602 0.9292 0.113 Uiso 0.5 1 calc R U P E 2
H236 H 0.6007 0.7176 0.9509 0.113 Uiso 0.5 1 calc R U P E 2
C4' C 0.7617(11) 0.7140(10) 0.9257(6) 0.087(11) Uani 0.5 1 d D U P E 2
H237 H 0.8059 0.7035 0.9365 0.130 Uiso 0.5 1 calc R U P E 2
H238 H 0.7649 0.7489 0.9179 0.130 Uiso 0.5 1 calc R U P E 2
H239 H 0.7498 0.6922 0.9058 0.130 Uiso 0.5 1 calc R U P E 2
C152 C 0.7235(8) 0.6185(5) 1.0545(5) 0.044(5) Uani 0.5 1 d D U P F 1
C153 C 0.6598(8) 0.5992(7) 1.0719(6) 0.031(5) Uani 0.5 1 d D U P F 1
H240 H 0.6487 0.5653 1.0634 0.047 Uiso 0.5 1 calc R U P F 1
H241 H 0.6210 0.6217 1.0664 0.047 Uiso 0.5 1 calc R U P F 1
H242 H 0.6689 0.5981 1.0971 0.047 Uiso 0.5 1 calc R U P F 1
C154 C 0.7845(9) 0.5857(6) 1.0658(6) 0.046(6) Uani 0.5 1 d D U P F 1
H243 H 0.7953 0.5905 1.0907 0.069 Uiso 0.5 1 calc R U P F 1
H244 H 0.8244 0.5951 1.0527 0.069 Uiso 0.5 1 calc R U P F 1
H245 H 0.7731 0.5504 1.0614 0.069 Uiso 0.5 1 calc R U P F 1
C155 C 0.7381(10) 0.6720(5) 1.0668(5) 0.046(5) Uani 0.5 1 d D U P F 1
H246 H 0.7536 0.6716 1.0913 0.069 Uiso 0.5 1 calc R U P F 1
H247 H 0.6960 0.6921 1.0639 0.069 Uiso 0.5 1 calc R U P F 1
H248 H 0.7739 0.6868 1.0530 0.069 Uiso 0.5 1 calc R U P F 1
C156 C 0.6458(5) 0.2952(4) 0.9329(2) 0.027(2) Uani 1 1 d . . . G 1
C5' C 0.7195(10) 0.5981(7) 1.0594(5) 0.046(7) Uani 0.5 1 d D U P F 2
C6' C 0.7870(11) 0.6207(10) 1.0733(8) 0.102(11) Uani 0.5 1 d D U P F 2
H249 H 0.7966 0.6094 1.0972 0.152 Uiso 0.5 1 calc R U P F 2
H250 H 0.7838 0.6574 1.0727 0.152 Uiso 0.5 1 calc R U P F 2
H251 H 0.8242 0.6097 1.0588 0.152 Uiso 0.5 1 calc R U P F 2
C7' C 0.7176(17) 0.5430(7) 1.0678(9) 0.162(16) Uani 0.5 1 d D U P F 2
H252 H 0.6984 0.5244 1.0477 0.243 Uiso 0.5 1 calc R U P F 2
H253 H 0.6889 0.5376 1.0877 0.243 Uiso 0.5 1 calc R U P F 2
H254 H 0.7644 0.5311 1.0737 0.243 Uiso 0.5 1 calc R U P F 2
C8' C 0.6603(12) 0.6249(11) 1.0758(10) 0.136(18) Uani 0.5 1 d D U P F 2
H255 H 0.6168 0.6091 1.0680 0.204 Uiso 0.5 1 calc R U P F 2
H256 H 0.6599 0.6603 1.0689 0.204 Uiso 0.5 1 calc R U P F 2
H257 H 0.6660 0.6224 1.1012 0.204 Uiso 0.5 1 calc R U P F 2

loop_
_atom_site_aniso_label
_atom_site_aniso_U_11
_atom_site_aniso_U_22
_atom_site_aniso_U_33
_atom_site_aniso_U_23
_atom_site_aniso_U_13
_atom_site_aniso_U_12
Tb1 0.0213(3) 0.0248(3) 0.0318(3) -0.0014(2) 0.0058(2) 0.0004(2)
Mn1 0.0283(10) 0.0261(8) 0.0297(9) 0.0004(7) 0.0065(8) -0.0007(7)
Mn2 0.0261(10) 0.0248(8) 0.0298(9) -0.0019(7) 0.0051(8) -0.0012(7)
Mn3 0.0166(9) 0.0294(8) 0.0328(9) -0.0037(7) 0.0043(7) -0.0002(7)
Mn4 0.0186(9) 0.0234(8) 0.0368(9) -0.0007(7) 0.0061(8) 0.0020(7)
Mn5 0.0199(10) 0.0291(8) 0.0412(10) 0.0005(7) 0.0083(8) 0.0010(7)
Mn6 0.0204(10) 0.0294(8) 0.0408(10) -0.0009(7) 0.0047(8) 0.0025(7)
O1 0.013(4) 0.023(3) 0.034(4) -0.005(3) 0.005(3) 0.002(3)
O2 0.021(4) 0.032(4) 0.042(4) 0.001(3) 0.012(4) 0.008(3)
O3 0.029(5) 0.031(4) 0.048(4) -0.004(3) 0.014(4) -0.001(3)
O4 0.026(4) 0.023(3) 0.033(4) -0.004(3) 0.013(3) -0.005(3)
O5 0.021(4) 0.024(3) 0.052(4) -0.005(3) 0.004(4) 0.003(3)
O6 0.025(4) 0.030(3) 0.025(4) 0.001(3) 0.006(3) 0.000(3)
O7 0.029(5) 0.041(4) 0.031(4) 0.003(3) -0.001(4) -0.003(3)
O8 0.029(10) 0.052(9) 0.060(11) -0.010(8) 0.000(9) -0.006(7)
O9 0.039(10) 0.029(7) 0.026(8) -0.002(6) 0.001(7) 0.005(7)
O10 0.049(12) 0.082(12) 0.136(17) 0.012(12) 0.023(12) -0.004(10)
O11 0.017(3) 0.019(3) 0.017(3) 0.003(2) 0.001(2) -0.001(2)
O12 0.017(4) 0.028(4) 0.040(5) -0.003(3) 0.004(3) -0.001(3)
O13 0.030(5) 0.030(4) 0.031(4) 0.002(3) 0.005(4) -0.003(3)
O14 0.028(4) 0.018(4) 0.035(4) -0.002(3) 0.007(3) 0.002(3)
O16 0.028(4) 0.034(4) 0.024(4) 0.002(3) -0.008(3) 0.005(3)
O17 0.026(4) 0.029(4) 0.036(4) -0.005(3) 0.002(3) 0.002(3)
O18 0.028(5) 0.031(4) 0.034(4) -0.005(3) 0.013(4) 0.001(3)
O19 0.023(4) 0.031(4) 0.043(5) 0.007(3) 0.003(4) 0.005(3)
O20 0.012(4) 0.026(4) 0.044(4) -0.001(3) 0.014(3) 0.001(3)
O21 0.014(4) 0.023(4) 0.037(4) 0.001(3) 0.004(3) 0.006(3)
O22 0.018(4) 0.032(4) 0.058(5) 0.004(4) 0.006(4) 0.002(3)
O23 0.019(4) 0.034(4) 0.043(4) 0.004(3) 0.001(4) 0.001(4)
O24 0.038(5) 0.028(4) 0.039(5) 0.001(3) 0.002(4) -0.007(3)
O25 0.016(4) 0.032(4) 0.043(4) -0.004(3) -0.002(3) -0.001(3)
O26 0.030(5) 0.036(4) 0.048(5) -0.005(3) 0.004(4) 0.013(3)
O27 0.023(4) 0.035(4) 0.031(4) 0.005(3) 0.008(3) 0.006(3)
O28 0.020(4) 0.034(4) 0.027(4) -0.005(3) -0.001(3) -0.005(3)
O29 0.028(5) 0.025(4) 0.037(4) 0.001(3) 0.004(4) -0.006(3)
O30 0.046(5) 0.029(4) 0.034(4) -0.005(3) 0.014(4) -0.006(4)
O31 0.044(5) 0.062(5) 0.061(5) 0.011(4) 0.017(4) 0.009(4)
O32 0.032(4) 0.020(4) 0.037(4) 0.001(3) 0.003(3) -0.003(3)
O33 0.022(4) 0.032(4) 0.035(4) -0.002(3) 0.003(4) -0.004(3)
O34 0.017(4) 0.029(4) 0.033(4) -0.001(3) 0.000(4) -0.003(3)
O35 0.017(4) 0.033(4) 0.042(4) -0.007(3) 0.010(4) 0.001(3)
O36 0.023(4) 0.040(4) 0.039(4) 0.007(4) 0.007(3) 0.012(4)
N1 0.020(5) 0.037(5) 0.051(6) -0.011(4) 0.001(4) 0.000(4)
N2 0.029(6) 0.020(4) 0.055(6) -0.008(4) -0.002(5) 0.004(4)
N3 0.026(5) 0.025(5) 0.038(5) -0.006(4) -0.010(4) 0.001(4)
C1 0.012(6) 0.025(6) 0.048(7) 0.006(5) -0.006(5) -0.001(5)
C2 0.030(8) 0.036(6) 0.058(7) -0.009(5) 0.006(6) 0.010(6)
C3 0.012(6) 0.030(6) 0.045(7) -0.008(5) -0.004(6) 0.008(5)
C4 0.018(7) 0.042(7) 0.038(7) -0.012(6) 0.018(5) -0.001(5)
C5 0.030(7) 0.025(6) 0.036(7) 0.003(5) -0.004(6) 0.008(5)
C6 0.020(7) 0.047(7) 0.039(7) -0.017(6) 0.010(6) 0.002(6)
C7 0.038(7) 0.025(6) 0.055(7) -0.007(5) 0.009(6) 0.011(5)
C8 0.037(8) 0.036(6) 0.074(8) -0.018(6) 0.004(7) -0.007(6)
C9 0.117(14) 0.049(8) 0.061(9) -0.001(6) -0.004(9) -0.017(8)
C10 0.029(7) 0.042(6) 0.054(8) -0.009(5) 0.015(6) 0.003(6)
C11 0.029(7) 0.032(6) 0.060(8) -0.007(5) 0.003(6) -0.013(5)
C12 0.031(7) 0.032(6) 0.032(7) -0.003(5) 0.004(6) 0.009(6)
C13 0.025(7) 0.023(6) 0.046(8) 0.000(5) 0.006(6) -0.002(5)
C14 0.010(6) 0.025(6) 0.042(7) -0.002(6) 0.009(5) 0.007(5)
C15 0.030(7) 0.043(6) 0.066(8) -0.003(6) 0.006(6) 0.009(6)
C16 0.045(8) 0.041(7) 0.034(7) 0.008(6) 0.009(6) -0.007(6)
C17 0.028(7) 0.045(7) 0.043(7) 0.022(6) 0.000(6) 0.008(6)
C18 0.035(8) 0.046(7) 0.053(8) 0.024(6) -0.001(6) -0.001(6)
C19 0.036(7) 0.020(6) 0.050(8) 0.010(5) 0.002(6) -0.004(5)
C20 0.044(8) 0.024(6) 0.075(9) 0.005(6) -0.003(7) 0.001(6)
C21 0.077(10) 0.034(6) 0.078(9) 0.021(6) -0.005(8) 0.016(7)
C22 0.089(12) 0.074(9) 0.043(8) 0.030(7) 0.005(8) 0.008(9)
C23 0.24(3) 0.20(2) 0.052(11) 0.001(12) -0.019(14) -0.04(2)
C24 0.21(2) 0.130(14) 0.097(13) 0.041(11) 0.058(14) 0.109(15)
C25 0.013(7) 0.022(6) 0.043(7) 0.001(5) 0.010(5) -0.011(5)
C26 0.029(8) 0.035(6) 0.054(8) -0.006(6) -0.001(6) -0.003(6)
C27 0.025(7) 0.032(6) 0.069(8) 0.011(6) 0.018(7) -0.009(6)
C28 0.029(8) 0.043(7) 0.076(9) 0.018(6) 0.030(7) 0.000(6)
C29 0.036(8) 0.046(7) 0.061(8) 0.014(6) 0.015(7) -0.010(6)
C30 0.037(8) 0.029(6) 0.057(7) 0.007(6) 0.014(6) 0.004(6)
C31 0.026(7) 0.024(6) 0.055(7) 0.002(5) 0.004(6) 0.002(5)
C32 0.029(8) 0.043(7) 0.078(9) 0.030(6) 0.023(7) -0.006(6)
C33 0.084(11) 0.056(8) 0.071(9) 0.029(7) 0.028(8) 0.036(8)
C34 0.076(10) 0.048(7) 0.050(8) 0.017(6) 0.005(7) -0.005(7)
C35 0.034(8) 0.070(9) 0.074(9) 0.020(7) 0.000(7) -0.019(7)
C36 0.034(8) 0.069(8) 0.099(10) 0.030(7) 0.045(7) 0.018(7)
C37 0.033(9) 0.098(10) 0.135(13) 0.067(9) 0.017(9) 0.000(8)
C38 0.029(7) 0.020(6) 0.044(7) -0.004(5) 0.008(6) -0.009(5)
C39 0.032(7) 0.028(6) 0.041(7) 0.011(5) 0.013(6) 0.016(6)
C40 0.043(8) 0.050(7) 0.042(8) 0.001(6) 0.005(6) -0.009(6)
C41 0.058(9) 0.032(6) 0.048(8) 0.005(6) -0.011(7) -0.021(6)
C42 0.111(13) 0.045(7) 0.077(9) 0.023(7) -0.033(9) -0.047(8)
C43 0.122(14) 0.053(8) 0.050(8) 0.003(6) -0.018(9) -0.019(8)
C44 0.068(10) 0.037(7) 0.047(8) 0.011(6) 0.017(7) 0.004(7)
C45 0.033(7) 0.043(7) 0.059(8) 0.005(6) -0.008(7) 0.002(6)
C46 0.040(8) 0.024(6) 0.043(7) 0.014(5) 0.005(6) -0.011(5)
C47 0.079(11) 0.068(9) 0.046(8) 0.017(7) -0.031(8) -0.012(8)
C48 0.044(8) 0.024(5) 0.024(6) 0.003(5) -0.005(6) 0.000(5)
C49 0.028(7) 0.052(7) 0.034(7) 0.003(5) -0.004(6) 0.004(6)
C50 0.025(7) 0.066(8) 0.057(8) 0.018(7) -0.009(6) 0.009(6)
C51 0.036(8) 0.067(8) 0.072(9) 0.019(7) -0.009(7) -0.007(7)
C52 0.033(8) 0.106(10) 0.074(9) 0.041(8) -0.018(7) -0.014(7)
C53 0.052(10) 0.073(8) 0.034(8) 0.007(6) -0.018(7) 0.003(7)
C54 0.031(8) 0.101(10) 0.045(9) -0.003(7) -0.002(7) 0.005(7)
C55 0.036(8) 0.067(8) 0.027(7) -0.001(6) -0.006(6) 0.001(6)
C56 0.017(7) 0.065(9) 0.048(9) -0.024(8) 0.011(6) -0.002(6)
C57 0.016(7) 0.038(7) 0.056(8) -0.009(7) 0.004(6) -0.003(5)
C58 0.020(6) 0.051(7) 0.021(6) -0.005(5) 0.010(5) 0.003(5)
C59 0.037(7) 0.037(6) 0.024(6) -0.004(5) 0.002(5) -0.002(5)
C60 0.041(8) 0.028(6) 0.040(7) 0.001(5) 0.008(6) 0.000(5)
C61 0.046(8) 0.042(7) 0.052(8) 0.017(6) 0.022(7) 0.009(6)
C62 0.124(14) 0.042(8) 0.053(9) 0.007(6) 0.026(9) 0.013(9)
C63 0.156(17) 0.103(11) 0.064(10) 0.045(8) 0.048(10) 0.058(11)
C64 0.053(9) 0.049(8) 0.033(7) 0.006(6) 0.011(6) 0.000(6)
C65 0.019(6) 0.042(7) 0.037(7) -0.004(5) -0.001(5) -0.001(5)
C66 0.027(7) 0.044(6) 0.050(7) 0.009(5) 0.021(6) 0.001(6)
C67 0.059(10) 0.073(8) 0.050(8) -0.024(6) 0.023(7) -0.019(7)
C68 0.034(8) 0.050(7) 0.058(8) -0.006(6) 0.015(6) 0.005(6)
C69 0.028(7) 0.027(6) 0.043(8) -0.016(6) -0.005(6) 0.004(6)
C70 0.024(7) 0.026(6) 0.035(7) -0.008(5) 0.008(6) 0.001(5)
C71 0.029(8) 0.033(6) 0.039(7) 0.000(5) -0.001(6) 0.016(6)
C72 0.020(7) 0.042(7) 0.057(8) -0.020(6) 0.018(6) -0.005(6)
C73 0.021(7) 0.056(7) 0.042(7) -0.020(6) 0.010(6) -0.005(6)
C74 0.023(7) 0.062(7) 0.024(6) -0.022(6) 0.001(6) 0.012(6)
C75 0.035(8) 0.033(6) 0.035(7) -0.013(5) -0.003(6) 0.010(6)
C76 0.035(8) 0.121(11) 0.027(7) -0.016(7) -0.013(6) 0.020(8)
C77 0.033(8) 0.172(14) 0.026(7) -0.022(8) 0.005(6) 0.015(9)
C78 0.111(14) 0.110(12) 0.034(8) 0.012(7) -0.008(8) 0.052(10)
C79 0.052(10) 0.140(12) 0.029(7) -0.004(7) -0.013(7) -0.010(9)
C80 0.040(9) 0.043(7) 0.082(9) -0.014(6) 0.040(7) -0.003(6)
C81 0.077(11) 0.048(7) 0.105(11) 0.011(7) 0.056(9) 0.007(7)
C82 0.043(8) 0.036(6) 0.040(7) 0.003(5) 0.003(6) 0.002(5)
C83 0.037(8) 0.035(6) 0.034(7) 0.000(6) 0.012(6) 0.015(6)
C84 0.045(8) 0.041(7) 0.034(7) 0.001(6) 0.015(6) 0.006(6)
C85 0.087(11) 0.053(8) 0.031(7) 0.002(6) 0.011(7) -0.012(8)
C86 0.082(12) 0.070(9) 0.054(8) 0.009(6) 0.007(8) -0.013(8)
C87 0.120(14) 0.076(9) 0.040(8) 0.003(6) 0.014(8) -0.032(9)
C88 0.113(13) 0.035(7) 0.054(8) -0.001(6) 0.035(8) -0.002(7)
C89 0.079(10) 0.048(7) 0.021(6) -0.003(6) 0.015(7) 0.020(7)
C90 0.059(9) 0.032(6) 0.036(8) -0.003(5) 0.017(7) 0.004(6)
C91 0.061(10) 0.056(8) 0.052(8) -0.010(7) 0.032(7) -0.006(7)
C92 0.120(14) 0.050(8) 0.072(9) 0.014(7) 0.020(9) -0.014(8)
C93 0.093(12) 0.070(9) 0.064(9) 0.017(7) 0.036(9) 0.000(9)
C94 0.112(14) 0.081(9) 0.081(10) -0.004(8) 0.072(10) -0.002(9)
C95 0.038(8) 0.029(6) 0.046(8) 0.002(5) 0.014(6) 0.011(5)
C96 0.090(12) 0.097(10) 0.098(11) 0.056(9) 0.049(10) 0.049(9)
C97 0.039(9) 0.067(8) 0.065(9) 0.006(7) 0.008(7) 0.024(7)
C98 0.033(7) 0.033(6) 0.044(7) 0.007(5) -0.001(6) 0.014(6)
C99 0.028(7) 0.034(6) 0.044(7) -0.003(5) 0.005(6) 0.012(6)
C100 0.068(11) 0.086(10) 0.078(10) 0.000(7) 0.046(8) -0.001(8)
C101 0.043(8) 0.048(7) 0.054(8) -0.005(6) 0.011(7) 0.008(6)
C102 0.042(9) 0.112(10) 0.047(8) -0.011(7) 0.005(7) 0.005(8)
C103 0.054(10) 0.086(9) 0.077(9) 0.014(7) 0.033(8) 0.022(8)
C104 0.032(8) 0.055(7) 0.035(7) -0.009(6) -0.007(6) 0.023(6)
C105 0.087(11) 0.045(7) 0.073(9) 0.001(7) -0.008(8) 0.024(7)
C106 0.053(9) 0.059(8) 0.063(8) -0.021(7) 0.006(7) -0.013(7)
C107 0.050(9) 0.055(8) 0.063(8) -0.010(7) 0.011(7) 0.002(7)
C108 0.040(9) 0.046(7) 0.079(9) 0.005(6) 0.018(7) 0.003(6)
C109 0.047(9) 0.049(7) 0.076(9) -0.008(6) 0.003(7) 0.003(7)
C110 0.065(10) 0.058(8) 0.054(8) -0.010(6) 0.013(7) 0.012(7)
C111 0.042(8) 0.046(7) 0.053(8) 0.001(6) 0.014(6) -0.001(6)
C112 0.028(7) 0.048(7) 0.035(6) -0.003(5) -0.001(6) 0.007(6)
C113 0.039(8) 0.045(7) 0.051(7) 0.003(6) -0.008(6) 0.005(6)
C114 0.065(10) 0.068(8) 0.056(8) 0.011(6) -0.002(8) -0.011(7)
C115 0.028(7) 0.029(7) 0.030(7) -0.001(5) 0.008(5) -0.013(5)
C116 0.023(7) 0.046(7) 0.029(7) -0.011(5) 0.010(6) 0.003(5)
C117 0.067(11) 0.047(7) 0.089(10) 0.002(7) 0.009(8) 0.029(7)
C118 0.024(7) 0.030(6) 0.036(7) 0.014(5) -0.001(6) -0.005(5)
C119 0.025(7) 0.028(6) 0.033(7) 0.001(5) 0.009(6) 0.009(6)
C120 0.021(7) 0.030(6) 0.042(7) -0.004(5) 0.002(6) 0.004(5)
C121 0.023(7) 0.043(6) 0.010(6) 0.006(5) -0.003(6) -0.016(6)
C122 0.032(8) 0.084(10) 0.069(10) -0.021(9) 0.010(7) 0.014(8)
C123 0.36(3) 0.100(12) 0.047(9) 0.041(9) 0.043(14) 0.104(16)
C124 0.035(8) 0.075(9) 0.100(11) -0.071(9) 0.008(8) 0.005(7)
C125 0.039(8) 0.032(7) 0.114(12) -0.019(7) 0.034(8) -0.008(6)
C126 0.046(8) 0.061(7) 0.055(8) -0.020(6) -0.009(7) 0.001(6)
C127 0.111(13) 0.036(7) 0.084(10) 0.002(7) -0.016(10) 0.000(8)
C128 0.051(9) 0.104(10) 0.049(8) 0.014(7) -0.010(7) 0.010(8)
C129 0.042(8) 0.035(7) 0.096(10) 0.002(6) 0.021(7) -0.012(6)
C130 0.037(10) 0.079(10) 0.162(15) -0.020(9) 0.033(10) -0.016(8)
C131 0.082(12) 0.115(11) 0.059(9) 0.018(8) 0.015(8) -0.038(9)
C132 0.055(10) 0.157(14) 0.028(8) 0.026(9) -0.004(7) 0.003(10)
C133 0.20(2) 0.055(9) 0.081(11) 0.019(8) 0.043(12) -0.025(11)
C134 0.20(2) 0.129(14) 0.185(19) 0.119(14) 0.127(17) 0.120(16)
C135 0.29(3) 0.194(19) 0.082(13) 0.010(13) -0.104(16) -0.013(19)
C136 0.056(9) 0.070(8) 0.045(7) -0.011(6) 0.021(7) 0.006(7)
C137 0.182(19) 0.092(10) 0.039(8) 0.021(8) 0.027(10) 0.017(11)
C138 0.084(11) 0.032(7) 0.094(10) -0.010(6) 0.037(8) 0.003(7)
C139 0.050(10) 0.067(8) 0.092(10) 0.012(7) -0.012(8) -0.032(8)
C140 0.26(2) 0.214(19) 0.151(16) 0.139(15) -0.149(16) -0.148(18)
C141 0.116(14) 0.036(7) 0.094(10) 0.010(7) 0.003(9) 0.013(8)
C142 0.066(11) 0.109(11) 0.077(10) 0.018(8) -0.014(9) 0.016(9)
C143 0.026(8) 0.072(9) 0.127(13) 0.016(8) 0.012(8) -0.022(7)
C144 0.034(9) 0.149(14) 0.154(15) 0.108(12) -0.017(10) -0.023(9)
C145 0.053(10) 0.085(9) 0.081(10) 0.013(8) 0.007(8) 0.017(8)
C146 0.048(12) 0.42(3) 0.084(13) 0.106(17) 0.017(10) 0.036(17)
C147 0.17(2) 0.31(3) 0.159(19) 0.087(18) -0.038(17) 0.10(2)
C148 0.048(9) 0.046(8) 0.058(8) -0.005(7) -0.006(8) -0.006(7)
C149 0.036(12) 0.057(12) 0.058(12) 0.003(11) 0.001(10) -0.009(10)
C150 0.047(12) 0.042(10) 0.057(11) 0.000(9) -0.002(10) -0.003(10)
C151 0.046(12) 0.046(11) 0.056(11) 0.000(10) 0.000(10) 0.000(10)
C1' 0.042(11) 0.039(10) 0.051(10) -0.005(8) -0.010(8) 0.001(8)
C2' 0.15(2) 0.081(16) 0.134(19) -0.015(15) -0.017(17) -0.030(16)
C3' 0.063(16) 0.068(14) 0.093(17) -0.005(13) -0.017(14) -0.007(13)
C4' 0.075(18) 0.079(17) 0.104(19) 0.027(14) -0.012(15) -0.012(14)
C152 0.040(8) 0.047(8) 0.044(8) -0.006(7) 0.003(7) 0.002(7)
C153 0.036(11) 0.037(10) 0.022(10) -0.007(9) 0.018(9) -0.007(9)
C154 0.041(12) 0.053(11) 0.042(11) -0.002(10) -0.009(10) -0.006(10)
C155 0.049(12) 0.048(10) 0.041(10) -0.030(9) -0.001(10) 0.004(9)
C156 0.021(6) 0.022(6) 0.037(7) 0.009(5) 0.001(5) 0.005(5)
C5' 0.040(11) 0.049(10) 0.049(10) -0.021(8) 0.008(9) 0.006(8)
C6' 0.089(18) 0.108(17) 0.106(18) -0.018(15) -0.018(15) -0.017(16)
C7' 0.18(2) 0.16(2) 0.15(2) 0.050(17) 0.007(17) -0.019(18)
C8' 0.13(2) 0.15(2) 0.13(2) -0.027(18) 0.041(17) 0.023(18)

loop_
_atom_type_symbol
_atom_type_description
_atom_type_scat_dispersion_real
_atom_type_scat_dispersion_imag
_atom_type_scat_source
C C 0.0033 0.0016 'International Tables Vol C Tables 4.2.6.8 and 6.1.1.4'
N N 0.0061 0.0033 'International Tables Vol C Tables 4.2.6.8 and 6.1.1.4'
O O 0.0106 0.0060 'International Tables Vol C Tables 4.2.6.8 and 6.1.1.4'
Mn Mn 0.3368 0.7283 'International Tables Vol C Tables 4.2.6.8 and 6.1.1.4'
Tb Tb -0.1723 4.1537 'International Tables Vol C Tables 4.2.6.8 and 6.1.1.4'
H H 0.0000 0.0000 'International Tables Vol C Tables 4.2.6.8 and 6.1.1.4'

loop_
_geom_angle_atom_site_label_1
_geom_angle_atom_site_label_2
_geom_angle_atom_site_label_3
_geom_angle
O4 Tb1 O1 119.8(2)
O4 Tb1 O6 119.28(19)
O1 Tb1 O6 121.0(2)
O4 Tb1 O21 134.50(19)
O1 Tb1 O21 70.07(19)
O6 Tb1 O21 69.42(19)
O4 Tb1 O16 70.31(19)
O1 Tb1 O16 68.64(19)
O6 Tb1 O16 134.46(19)
O21 Tb1 O16 138.70(19)
O4 Tb1 O33 134.03(19)
O1 Tb1 O33 71.59(19)
O6 Tb1 O33 68.5(2)
O21 Tb1 O33 91.42(19)
O16 Tb1 O33 74.97(19)
O4 Tb1 O13 70.3(2)
O1 Tb1 O13 132.29(19)
O6 Tb1 O13 69.8(2)
O21 Tb1 O13 72.77(19)
O16 Tb1 O13 140.6(2)
O33 Tb1 O13 138.2(2)
O4 Tb1 O34 67.6(2)
O1 Tb1 O34 135.02(19)
O6 Tb1 O34 70.54(19)
O21 Tb1 O34 140.0(2)
O16 Tb1 O34 74.46(19)
O33 Tb1 O34 74.77(19)
O13 Tb1 O34 92.66(18)
O4 Tb1 O12 70.33(19)
O1 Tb1 O12 68.45(19)
O6 Tb1 O12 134.41(19)
O21 Tb1 O12 74.49(19)
O16 Tb1 O12 91.13(19)
O33 Tb1 O12 140.03(19)
O13 Tb1 O12 73.6(2)
O34 Tb1 O12 137.96(19)
O4 Tb1 Mn1 32.09(14)
O1 Tb1 Mn1 132.01(14)
O6 Tb1 Mn1 99.40(14)
O21 Tb1 Mn1 105.82(14)
O16 Tb1 Mn1 102.12(14)
O33 Tb1 Mn1 154.23(13)
O13 Tb1 Mn1 38.45(15)
O34 Tb1 Mn1 79.77(14)
O12 Tb1 Mn1 64.69(14)
O4 Tb1 Mn3 99.99(14)
O1 Tb1 Mn3 31.41(14)
O6 Tb1 Mn3 133.41(14)
O21 Tb1 Mn3 101.26(13)
O16 Tb1 Mn3 37.50(13)
O33 Tb1 Mn3 66.24(15)
O13 Tb1 Mn3 153.46(15)
O34 Tb1 Mn3 106.69(13)
O12 Tb1 Mn3 79.85(14)
Mn1 Tb1 Mn3 126.48(4)
O4 Tb1 Mn2 30.82(14)
O1 Tb1 Mn2 132.86(14)
O6 Tb1 Mn2 99.55(13)
O21 Tb1 Mn2 154.10(13)
O16 Tb1 Mn2 65.72(14)
O33 Tb1 Mn2 106.56(13)
O13 Tb1 Mn2 81.46(14)
O34 Tb1 Mn2 37.02(15)
O12 Tb1 Mn2 101.00(13)
Mn1 Tb1 Mn2 51.44(3)
Mn3 Tb1 Mn2 103.00(4)
O30 Mn1 O4 172.2(3)
O30 Mn1 O32 90.9(3)
O4 Mn1 O32 94.9(2)
O30 Mn1 O3 93.0(3)
O4 Mn1 O3 81.0(2)
O32 Mn1 O3 174.7(3)
O30 Mn1 O29 95.2(3)
O4 Mn1 O29 89.9(3)
O32 Mn1 O29 91.8(2)
O3 Mn1 O29 91.5(2)
O30 Mn1 O13 87.8(3)
O4 Mn1 O13 87.4(2)
O32 Mn1 O13 85.5(2)
O3 Mn1 O13 91.0(2)
O29 Mn1 O13 176.0(2)
O30 Mn1 Mn2 138.0(2)
O4 Mn1 Mn2 37.36(16)
O32 Mn1 Mn2 130.68(18)
O3 Mn1 Mn2 46.06(17)
O29 Mn1 Mn2 79.91(17)
O13 Mn1 Mn2 99.63(17)
O30 Mn1 Tb1 134.7(2)
O4 Mn1 Tb1 40.78(18)
O32 Mn1 Tb1 86.61(18)
O3 Mn1 Tb1 88.12(18)
O29 Mn1 Tb1 130.06(17)
O13 Mn1 Tb1 46.92(17)
Mn2 Mn1 Tb1 64.56(4)
O4 Mn2 O24 173.8(3)
O4 Mn2 O34 87.0(3)
O24 Mn2 O34 89.4(3)
O4 Mn2 O28 92.1(3)
O24 Mn2 O28 91.6(3)
O34 Mn2 O28 178.7(2)
O4 Mn2 O14 92.9(2)
O24 Mn2 O14 91.8(3)
O34 Mn2 O14 84.8(2)
O28 Mn2 O14 94.2(2)
O4 Mn2 O3 80.3(2)
O24 Mn2 O3 94.7(3)
O34 Mn2 O3 90.0(3)
O28 Mn2 O3 90.8(2)
O14 Mn2 O3 171.6(2)
O4 Mn2 Mn1 38.23(17)
O24 Mn2 Mn1 137.9(2)
O34 Mn2 Mn1 98.70(18)
O28 Mn2 Mn1 81.15(18)
O14 Mn2 Mn1 129.92(16)
O3 Mn2 Mn1 44.45(17)
O4 Mn2 Tb1 39.96(19)
O24 Mn2 Tb1 136.7(2)
O34 Mn2 Tb1 47.27(17)
O28 Mn2 Tb1 131.72(18)
O14 Mn2 Tb1 84.90(16)
O3 Mn2 Tb1 86.78(17)
Mn1 Mn2 Tb1 64.00(4)
O27 Mn3 O1 173.2(3)
O27 Mn3 O16 89.0(3)
O1 Mn3 O16 87.1(2)
O27 Mn3 O17 94.0(3)
O1 Mn3 O17 90.2(2)
O16 Mn3 O17 175.5(3)
O27 Mn3 O35 91.8(3)
O1 Mn3 O35 93.4(3)
O16 Mn3 O35 85.1(2)
O17 Mn3 O35 91.4(2)
O27 Mn3 O5 93.8(3)
O1 Mn3 O5 80.7(3)
O16 Mn3 O5 91.5(2)
O17 Mn3 O5 91.7(2)
O35 Mn3 O5 173.4(3)
O27 Mn3 Mn4 137.4(2)
O1 Mn3 Mn4 38.22(18)
O16 Mn3 Mn4 99.00(17)
O17 Mn3 Mn4 81.09(18)
O35 Mn3 Mn4 130.38(19)
O5 Mn3 Mn4 44.54(17)
O27 Mn3 Tb1 135.65(19)
O1 Mn3 Tb1 40.85(16)
O16 Mn3 Tb1 46.67(18)
O17 Mn3 Tb1 130.21(18)
O35 Mn3 Tb1 84.80(18)
O5 Mn3 Tb1 88.75(17)
Mn4 Mn3 Tb1 65.13(4)
O19 Mn4 O1 173.6(3)
O19 Mn4 O20 91.6(3)
O1 Mn4 O20 92.0(3)
O19 Mn4 O5 94.5(3)
O1 Mn4 O5 81.5(3)
O20 Mn4 O5 172.4(2)
O19 Mn4 O12 88.5(3)
O1 Mn4 O12 86.6(2)
O20 Mn4 O12 84.4(2)
O5 Mn4 O12 91.2(2)
O19 Mn4 O18 95.1(3)
O1 Mn4 O18 90.0(2)
O20 Mn4 O18 93.9(2)
O5 Mn4 O18 90.2(2)
O12 Mn4 O18 176.1(3)
O19 Mn4 Mn3 139.3(2)
O1 Mn4 Mn3 38.02(18)
O20 Mn4 Mn3 128.93(19)
O5 Mn4 Mn3 45.63(18)
O12 Mn4 Mn3 98.50(17)
O18 Mn4 Mn3 79.86(18)
O19 Mn4 Tb1 135.31(19)
O1 Mn4 Tb1 40.05(16)
O20 Mn4 Tb1 83.95(17)
O5 Mn4 Tb1 88.52(16)
O12 Mn4 Tb1 46.84(18)
O18 Mn4 Tb1 129.54(19)
Mn3 Mn4 Tb1 64.00(4)
O22 Mn5 O6 171.4(3)
O22 Mn5 O25 92.7(3)
O6 Mn5 O25 81.6(2)
O22 Mn5 O2 92.9(3)
O6 Mn5 O2 92.6(3)
O25 Mn5 O2 174.0(3)
O22 Mn5 O21 88.0(3)
O6 Mn5 O21 85.8(2)
O25 Mn5 O21 92.6(2)
O2 Mn5 O21 85.4(2)
O22 Mn5 O36 95.6(3)
O6 Mn5 O36 90.8(3)
O25 Mn5 O36 89.0(2)
O2 Mn5 O36 92.7(2)
O21 Mn5 O36 176.1(2)
O22 Mn5 Mn6 137.6(2)
O6 Mn5 Mn6 38.11(18)
O25 Mn5 Mn6 45.46(17)
O2 Mn5 Mn6 129.23(18)
O21 Mn5 Mn6 98.39(17)
O36 Mn5 Mn6 80.12(18)
O22 Mn5 Tb1 133.2(2)
O6 Mn5 Tb1 40.85(19)
O25 Mn5 Tb1 88.90(18)
O2 Mn5 Tb1 85.7(2)
O21 Mn5 Tb1 45.19(16)
O36 Mn5 Tb1 131.26(18)
Mn6 Mn5 Tb1 64.51(4)
O7 Mn6 O6 172.5(3)
O7 Mn6 O26 93.6(3)
O6 Mn6 O26 91.5(3)
O7 Mn6 O23 91.5(3)
O6 Mn6 O23 93.8(3)
O26 Mn6 O23 92.4(3)
O7 Mn6 O33 88.4(3)
O6 Mn6 O33 86.7(3)
O26 Mn6 O33 177.5(3)
O23 Mn6 O33 86.1(2)
O7 Mn6 O25 94.4(3)
O6 Mn6 O25 80.0(2)
O26 Mn6 O25 90.7(2)
O23 Mn6 O25 173.1(3)
O33 Mn6 O25 90.6(2)
O7 Mn6 Mn5 137.3(2)
O6 Mn6 Mn5 38.36(18)
O26 Mn6 Mn5 81.85(19)
O23 Mn6 Mn5 130.99(19)
O33 Mn6 Mn5 97.70(17)
O25 Mn6 Mn5 43.54(17)
O7 Mn6 Tb1 134.7(2)
O6 Mn6 Tb1 40.83(19)
O26 Mn6 Tb1 131.69(19)
O23 Mn6 Tb1 85.51(19)
O33 Mn6 Tb1 46.30(17)
O25 Mn6 Tb1 87.85(18)
Mn5 Mn6 Tb1 64.61(4)
Mn3 O1 Mn4 103.8(3)
Mn3 O1 Tb1 107.7(2)
Mn4 O1 Tb1 108.9(2)
C13 O2 Mn5 129.3(6)
C82 O3 Mn1 119.0(6)
C82 O3 Mn2 119.5(5)
Mn1 O3 Mn2 89.5(2)
Mn2 O4 Mn1 104.4(3)
Mn2 O4 Tb1 109.2(3)
Mn1 O4 Tb1 107.1(3)
C15 O5 Mn4 119.9(5)
C15 O5 Mn3 118.9(6)
Mn4 O5 Mn3 89.8(3)
Mn6 O6 Mn5 103.5(3)
Mn6 O6 Tb1 107.9(3)
Mn5 O6 Tb1 107.7(3)
C48 O7 Mn6 126.1(6)
C115 O12 Mn4 126.9(6)
C115 O12 Tb1 135.7(6)
Mn4 O12 Tb1 95.5(3)
C13 O13 Mn1 126.9(6)
C13 O13 Tb1 137.5(6)
Mn1 O13 Tb1 94.6(2)
C156 O14 Mn2 128.5(6)
C156 O16 Mn3 126.6(6)
C156 O16 Tb1 135.5(6)
Mn3 O16 Tb1 95.8(2)
C14 O17 Mn3 127.0(6)
C14 O18 Mn4 126.6(6)
C118 O19 Mn4 126.2(6)
C25 O20 Mn4 129.2(5)
C25 O21 Mn5 126.0(6)
C25 O21 Tb1 135.2(6)
Mn5 O21 Tb1 96.7(2)
C26 O22 Mn5 124.9(6)
C119 O23 Mn6 127.8(6)
C39 O24 Mn2 125.9(6)
C2 O25 Mn5 119.9(6)
C2 O25 Mn6 120.5(5)
Mn5 O25 Mn6 91.0(2)
C120 O26 Mn6 126.3(6)
C58 O27 Mn3 124.4(5)
C69 O28 Mn2 127.9(6)
C69 O29 Mn1 127.3(6)
C83 O30 Mn1 126.4(6)
C115 O32 Mn1 128.3(6)
C121 O33 Mn6 128.6(6)
C121 O33 Tb1 133.1(6)
Mn6 O33 Tb1 96.2(2)
C119 O34 Mn2 127.9(6)
C119 O34 Tb1 134.7(6)
Mn2 O34 Tb1 95.7(3)
C121 O35 Mn3 127.8(6)
C120 O36 Mn5 125.8(6)
C10 N1 C7 113.6(7)
C10 N1 H1 108.9
C7 N1 H1 108.9
C10 N1 H2 108.9
C7 N1 H2 108.9
H1 N1 H2 107.7
C107 N2 C108 113.1(8)
C107 N2 H3 109.0
C108 N2 H3 109.0
C107 N2 H4 109.0
C108 N2 H4 109.0
H3 N2 H4 107.8
C111 N3 C112 113.9(7)
C111 N3 H5 108.8
C112 N3 H5 108.8
C111 N3 H6 108.8
C112 N3 H6 108.8
H5 N3 H6 107.7
C118 C1 C16 119.1(8)
C118 C1 C115 124.2(9)
C16 C1 C115 116.6(9)
O25 C2 H7 109.5
O25 C2 H8 109.5
H7 C2 H8 109.5
O25 C2 H9 109.5
H7 C2 H9 109.5
H8 C2 H9 109.5
C5 C3 C99 119.7(9)
C5 C3 C120 121.0(9)
C99 C3 C120 119.3(9)
C57 C4 C56 122.2(10)
C57 C4 C14 118.6(9)
C56 C4 C14 119.2(10)
O31 C5 C3 121.5(9)
O31 C5 C6 117.3(9)
C3 C5 C6 121.1(9)
C104 C6 C5 115.5(9)
C104 C6 C101 123.9(9)
C5 C6 C101 120.6(9)
N1 C7 C8 114.6(8)
N1 C7 H10 108.6
C8 C7 H10 108.6
N1 C7 H11 108.6
C8 C7 H11 108.6
H10 C7 H11 107.6
C9 C8 C7 110.7(10)
C9 C8 H12 109.5
C7 C8 H12 109.5
C9 C8 H13 109.5
C7 C8 H13 109.5
H12 C8 H13 108.1
C8 C9 H14 109.5
C8 C9 H15 109.5
H14 C9 H15 109.5
C8 C9 H16 109.5
H14 C9 H16 109.5
H15 C9 H16 109.5
N1 C10 C11 110.6(8)
N1 C10 H17 109.5
C11 C10 H17 109.5
N1 C10 H18 109.5
C11 C10 H18 109.5
H17 C10 H18 108.1
C10 C11 C126 110.4(9)
C10 C11 H19 109.6
C126 C11 H19 109.6
C10 C11 H20 109.6
C126 C11 H20 109.6
H19 C11 H20 108.1
C83 C12 C95 120.7(9)
C83 C12 C13 123.2(9)
C95 C12 C13 115.9(10)
O2 C13 O13 119.6(9)
O2 C13 C12 120.3(10)
O13 C13 C12 120.2(10)
O18 C14 O17 124.1(8)
O18 C14 C4 119.3(9)
O17 C14 C4 116.6(9)
O5 C15 H21 109.5
O5 C15 H22 109.5
H21 C15 H22 109.5
O5 C15 H23 109.5
H21 C15 H23 109.5
H22 C15 H23 109.5
C17 C16 C1 121.7(9)
C17 C16 H24 119.2
C1 C16 H24 119.2
C16 C17 C18 117.2(10)
C16 C17 C22 120.7(10)
C18 C17 C22 121.9(9)
C17 C18 C19 125.0(9)
C17 C18 H25 117.5
C19 C18 H25 117.5
C18 C19 C118 116.6(9)
C18 C19 C20 121.7(9)
C118 C19 C20 121.7(9)
C19 C20 C127 111.8(10)
C19 C20 C21 113.1(9)
C127 C20 C21 106.4(9)
C19 C20 C117 108.8(8)
C127 C20 C117 109.8(10)
C21 C20 C117 106.8(9)
C20 C21 H26 109.5
C20 C21 H27 109.5
H26 C21 H27 109.5
C20 C21 H28 109.5
H26 C21 H28 109.5
H27 C21 H28 109.5
C123 C22 C17 115.4(11)
C123 C22 C23 109.6(15)
C17 C22 C23 108.3(11)
C123 C22 C24 108.0(12)
C17 C22 C24 109.8(11)
C23 C22 C24 105.3(14)
C22 C23 H29 109.5
C22 C23 H30 109.5
H29 C23 H30 109.5
C22 C23 H31 109.5
H29 C23 H31 109.5
H30 C23 H31 109.5
C22 C24 H32 109.5
C22 C24 H33 109.5
H32 C24 H33 109.5
C22 C24 H34 109.5
H32 C24 H34 109.5
H33 C24 H34 109.5
O20 C25 O21 121.3(8)
O20 C25 C31 119.3(8)
O21 C25 C31 119.3(9)
O22 C26 C27 120.7(10)
O22 C26 C31 121.5(9)
C27 C26 C31 117.7(10)
C28 C27 C26 119.5(10)
C28 C27 C35 120.5(9)
C26 C27 C35 119.9(10)
C27 C28 C29 122.9(9)
C27 C28 H35 118.5
C29 C28 H35 118.5
C30 C29 C28 118.1(10)
C30 C29 C32 120.7(10)
C28 C29 C32 121.1(9)
C29 C30 C31 120.5(10)
C29 C30 H36 119.8
C31 C30 H36 119.8
C30 C31 C26 121.2(9)
C30 C31 C25 115.6(9)
C26 C31 C25 123.0(9)
C34 C32 C144 110.0(12)
C34 C32 C33 110.1(9)
C144 C32 C33 109.6(11)
C34 C32 C29 110.1(9)
C144 C32 C29 111.8(9)
C33 C32 C29 105.2(9)
C32 C33 H37 109.5
C32 C33 H38 109.5
H37 C33 H38 109.5
C32 C33 H39 109.5
H37 C33 H39 109.5
H38 C33 H39 109.5
C32 C34 H40 109.5
C32 C34 H41 109.5
H40 C34 H41 109.5
C32 C34 H42 109.5
H40 C34 H42 109.5
H41 C34 H42 109.5
C143 C35 C36 110.8(10)
C143 C35 C27 108.9(10)
C36 C35 C27 110.8(9)
C143 C35 C37 106.0(10)
C36 C35 C37 107.9(10)
C27 C35 C37 112.4(10)
C35 C36 H43 109.5
C35 C36 H44 109.5
H43 C36 H44 109.5
C35 C36 H45 109.5
H43 C36 H45 109.5
H44 C36 H45 109.5
C35 C37 H46 109.5
C35 C37 H47 109.5
H46 C37 H47 109.5
C35 C37 H48 109.5
H46 C37 H48 109.5
H47 C37 H48 109.5
C46 C38 C39 120.7(9)
C46 C38 C119 116.5(9)
C39 C38 C119 122.7(10)
O24 C39 C38 123.6(8)
O24 C39 C40 117.6(10)
C38 C39 C40 118.8(10)
C44 C40 C39 117.8(10)
C44 C40 C41 122.4(10)
C39 C40 C41 119.8(10)
C139 C41 C43 111.2(10)
C139 C41 C42 107.8(10)
C43 C41 C42 107.1(9)
C139 C41 C40 110.5(9)
C43 C41 C40 109.8(10)
C42 C41 C40 110.5(9)
C41 C42 H49 109.5
C41 C42 H50 109.5
H49 C42 H50 109.5
C41 C42 H51 109.5
H49 C42 H51 109.5
H50 C42 H51 109.5
C41 C43 H52 109.5
C41 C43 H53 109.5
H52 C43 H53 109.5
C41 C43 H54 109.5
H52 C43 H54 109.5
H53 C43 H54 109.5
C40 C44 C45 123.9(10)
C40 C44 H55 118.0
C45 C44 H55 118.0
C46 C45 C44 116.8(10)
C46 C45 C47 122.7(11)
C44 C45 C47 120.5(10)
C45 C46 C38 121.9(10)
C45 C46 H56 119.0
C38 C46 H56 119.0
C135 C47 C140 119.1(15)
C135 C47 C45 110.7(12)
C140 C47 C45 116.2(11)
C135 C47 C147 103.4(16)
C140 C47 C147 99.7(16)
C45 C47 C147 105.0(12)
O7 C48 C49 118.2(10)
O7 C48 C116 121.7(9)
C49 C48 C116 120.1(9)
C53 C49 C48 117.1(10)
C53 C49 C50 120.9(10)
C48 C49 C50 121.9(9)
C51 C50 C52 108.1(9)
C51 C50 C49 109.3(9)
C52 C50 C49 112.0(9)
C51 C50 C145 111.7(10)
C52 C50 C145 106.3(9)
C49 C50 C145 109.4(9)
C50 C51 H57 109.5
C50 C51 H58 109.5
H57 C51 H58 109.5
C50 C51 H59 109.5
H57 C51 H59 109.5
H58 C51 H59 109.5
C50 C52 H60 109.5
C50 C52 H61 109.5
H60 C52 H61 109.5
C50 C52 H62 109.5
H60 C52 H62 109.5
H61 C52 H62 109.5
C49 C53 C54 125.2(11)
C49 C53 H63 117.4
C54 C53 H63 117.4
C55 C54 C53 115.7(10)
C55 C54 C132 123.8(11)
C53 C54 C132 120.2(11)
C54 C55 C116 122.2(11)
C54 C55 H64 118.9
C116 C55 H64 118.9
O9 C56 C4 128.7(11)
O9 C56 C122 111.4(12)
C4 C56 C122 119.8(12)
C4 C56 H65 120.1
C122 C56 H65 120.1
O8 C57 C4 127.4(12)
O8 C57 C125 113.1(12)
C4 C57 C125 119.4(11)
C4 C57 H66 120.3
C125 C57 H66 120.3
O27 C58 C59 123.2(8)
O27 C58 C65 117.7(8)
C59 C58 C65 119.0(9)
C58 C59 C60 120.4(9)
C58 C59 C156 123.9(9)
C60 C59 C156 115.6(8)
C61 C60 C59 121.6(9)
C61 C60 H67 119.2
C59 C60 H67 119.2
C64 C61 C60 116.3(9)
C64 C61 C62 123.1(10)
C60 C61 C62 120.6(9)
C133 C62 C134 111.6(13)
C133 C62 C61 108.3(11)
C134 C62 C61 109.3(12)
C133 C62 C63 105.5(13)
C134 C62 C63 107.5(12)
C61 C62 C63 114.7(10)
C62 C63 H68 109.5
C62 C63 H69 109.5
H68 C63 H69 109.5
C62 C63 H70 109.5
H68 C63 H70 109.5
H69 C63 H70 109.5
C65 C64 C61 124.8(9)
C65 C64 H71 117.6
C61 C64 H71 117.6
C64 C65 C58 118.0(9)
C64 C65 C66 121.3(9)
C58 C65 C66 120.7(8)
C67 C66 C68 109.5(9)
C67 C66 C136 109.0(9)
C68 C66 C136 107.0(9)
C67 C66 C65 110.1(8)
C68 C66 C65 109.1(8)
C136 C66 C65 112.1(8)
C66 C67 H72 109.5
C66 C67 H73 109.5
H72 C67 H73 109.5
C66 C67 H74 109.5
H72 C67 H74 109.5
H73 C67 H74 109.5
C66 C68 H75 109.5
C66 C68 H76 109.5
H75 C68 H76 109.5
C66 C68 H77 109.5
H75 C68 H77 109.5
H76 C68 H77 109.5
O28 C69 O29 123.5(9)
O28 C69 C70 118.5(10)
O29 C69 C70 118.1(10)
C71 C70 C75 119.3(10)
C71 C70 C69 120.1(10)
C75 C70 C69 120.6(9)
O10 C71 C70 124.1(13)
O10 C71 C72 112.2(12)
C70 C71 C72 123.6(11)
C70 C71 H78 118.2
C72 C71 H78 118.2
C73 C72 C71 115.4(10)
C73 C72 C80 122.4(10)
C71 C72 C80 122.2(11)
C72 C73 C74 124.5(10)
C72 C73 H79 117.8
C74 C73 H79 117.8
C73 C74 C75 118.0(10)
C73 C74 C76 122.2(10)
C75 C74 C76 119.7(10)
O11 C75 C70 122.7(10)
O11 C75 C74 117.9(10)
C70 C75 C74 119.2(10)
C70 C75 H80 120.4
C74 C75 H80 120.4
C78 C76 C74 110.5(9)
C78 C76 C79 107.7(11)
C74 C76 C79 109.7(10)
C78 C76 C77 110.4(11)
C74 C76 C77 109.0(9)
C79 C76 C77 109.5(10)
C76 C77 H81 109.5
C76 C77 H82 109.5
H81 C77 H82 109.5
C76 C77 H83 109.5
H81 C77 H83 109.5
H82 C77 H83 109.5
C76 C78 H84 109.5
C76 C78 H85 109.5
H84 C78 H85 109.5
C76 C78 H86 109.5
H84 C78 H86 109.5
H85 C78 H86 109.5
C76 C79 H87 109.5
C76 C79 H88 109.5
H87 C79 H88 109.5
C76 C79 H89 109.5
H87 C79 H89 109.5
H88 C79 H89 109.5
C130 C80 C72 111.8(11)
C130 C80 C81 108.8(10)
C72 C80 C81 110.8(9)
C130 C80 C138 107.0(9)
C72 C80 C138 108.4(9)
C81 C80 C138 109.9(10)
C80 C81 H90 109.5
C80 C81 H91 109.5
H90 C81 H91 109.5
C80 C81 H92 109.5
H90 C81 H92 109.5
H91 C81 H92 109.5
O3 C82 H93 109.5
O3 C82 H94 109.5
H93 C82 H94 109.5
O3 C82 H95 109.5
H93 C82 H95 109.5
H94 C82 H95 109.5
O30 C83 C12 123.0(9)
O30 C83 C84 118.2(10)
C12 C83 C84 118.7(10)
C89 C84 C83 117.0(10)
C89 C84 C85 121.3(10)
C83 C84 C85 121.6(10)
C87 C85 C86 107.5(11)
C87 C85 C88 108.2(9)
C86 C85 C88 109.0(9)
C87 C85 C84 111.2(9)
C86 C85 C84 112.3(9)
C88 C85 C84 108.6(10)
C85 C86 H96 109.5
C85 C86 H97 109.5
H96 C86 H97 109.5
C85 C86 H98 109.5
H96 C86 H98 109.5
H97 C86 H98 109.5
C85 C87 H99 109.5
C85 C87 H100 109.5
H99 C87 H100 109.5
C85 C87 H101 109.5
H99 C87 H101 109.5
H100 C87 H101 109.5
C85 C88 H102 109.5
C85 C88 H103 109.5
H102 C88 H103 109.5
C85 C88 H104 109.5
H102 C88 H104 109.5
H103 C88 H104 109.5
C90 C89 C84 125.1(10)
C90 C89 H105 117.5
C84 C89 H105 117.5
C95 C90 C89 116.7(10)
C95 C90 C91 123.8(11)
C89 C90 C91 119.5(10)
C93 C91 C92 108.6(10)
C93 C91 C94 111.9(12)
C92 C91 C94 107.9(10)
C93 C91 C90 110.5(10)
C92 C91 C90 109.9(10)
C94 C91 C90 108.1(9)
C91 C92 H106 109.5
C91 C92 H107 109.5
H106 C92 H107 109.5
C91 C92 H108 109.5
H106 C92 H108 109.5
H107 C92 H108 109.5
C91 C93 H109 109.5
C91 C93 H110 109.5
H109 C93 H110 109.5
C91 C93 H111 109.5
H109 C93 H111 109.5
H110 C93 H111 109.5
C91 C94 H112 109.5
C91 C94 H113 109.5
H112 C94 H113 109.5
C91 C94 H114 109.5
H112 C94 H114 109.5
H113 C94 H114 109.5
C90 C95 C12 121.4(10)
C90 C95 H115 119.3
C12 C95 H115 119.3
C97 C96 H116 109.5
C97 C96 H117 109.5
H116 C96 H117 109.5
C97 C96 H118 109.5
H116 C96 H118 109.5
H117 C96 H118 109.5
C141 C97 C96 106.8(11)
C141 C97 C98 111.7(10)
C96 C97 C98 113.9(9)
C141 C97 C142 107.4(10)
C96 C97 C142 107.9(11)
C98 C97 C142 108.9(10)
C99 C98 C104 117.1(9)
C99 C98 C97 123.3(10)
C104 C98 C97 119.6(9)
C98 C99 C3 121.3(9)
C98 C99 H119 119.3
C3 C99 H119 119.3
C101 C100 H120 109.5
C101 C100 H121 109.5
H120 C100 H121 109.5
C101 C100 H122 109.5
H120 C100 H122 109.5
H121 C100 H122 109.5
C6 C101 C103 110.5(9)
C6 C101 C102 110.4(9)
C103 C101 C102 109.5(9)
C6 C101 C100 110.6(8)
C103 C101 C100 105.9(10)
C102 C101 C100 109.8(9)
C101 C102 H123 109.5
C101 C102 H124 109.5
H123 C102 H124 109.5
C101 C102 H125 109.5
H123 C102 H125 109.5
H124 C102 H125 109.5
C101 C103 H126 109.5
C101 C103 H127 109.5
H126 C103 H127 109.5
C101 C103 H128 109.5
H126 C103 H128 109.5
H127 C103 H128 109.5
C6 C104 C98 125.4(9)
C6 C104 H129 117.3
C98 C104 H129 117.3
C106 C105 H130 109.5
C106 C105 H131 109.5
H130 C105 H131 109.5
C106 C105 H132 109.5
H130 C105 H132 109.5
H131 C105 H132 109.5
C107 C106 C105 111.2(10)
C107 C106 H133 109.4
C105 C106 H133 109.4
C107 C106 H134 109.4
C105 C106 H134 109.4
H133 C106 H134 108.0
C106 C107 N2 113.7(10)
C106 C107 H135 108.8
N2 C107 H135 108.8
C106 C107 H136 108.8
N2 C107 H136 108.8
H135 C107 H136 107.7
C109 C108 N2 115.8(10)
C109 C108 H137 108.3
N2 C108 H137 108.3
C109 C108 H138 108.3
N2 C108 H138 108.3
H137 C108 H138 107.4
C108 C109 C110 110.5(10)
C108 C109 H139 109.5
C110 C109 H139 109.5
C108 C109 H140 109.5
C110 C109 H140 109.5
H139 C109 H140 108.1
C109 C110 H141 109.5
C109 C110 H142 109.5
H141 C110 H142 109.5
C109 C110 H143 109.5
H141 C110 H143 109.5
H142 C110 H143 109.5
N3 C111 C129 112.5(8)
N3 C111 H144 109.1
C129 C111 H144 109.1
N3 C111 H145 109.1
C129 C111 H145 109.1
H144 C111 H145 107.8
C113 C112 N3 113.9(8)
C113 C112 H146 108.8
N3 C112 H146 108.8
C113 C112 H147 108.8
N3 C112 H147 108.8
H146 C112 H147 107.7
C112 C113 C114 109.7(9)
C112 C113 H148 109.7
C114 C113 H148 109.7
C112 C113 H149 109.7
C114 C113 H149 109.7
H148 C113 H149 108.2
C113 C114 H150 109.5
C113 C114 H151 109.5
H150 C114 H151 109.5
C113 C114 H152 109.5
H150 C114 H152 109.5
H151 C114 H152 109.5
O32 C115 O12 120.7(8)
O32 C115 C1 119.5(9)
O12 C115 C1 119.7(9)
C55 C116 C48 119.7(10)
C55 C116 C121 115.0(10)
C48 C116 C121 125.3(9)
C20 C117 H153 109.5
C20 C117 H154 109.5
H153 C117 H154 109.5
C20 C117 H155 109.5
H153 C117 H155 109.5
H154 C117 H155 109.5
O19 C118 C19 117.4(9)
O19 C118 C1 122.3(8)
C19 C118 C1 120.2(9)
O23 C119 O34 122.4(9)
O23 C119 C38 116.8(10)
O34 C119 C38 120.8(10)
O36 C120 O26 125.1(9)
O36 C120 C3 119.1(9)
O26 C120 C3 115.7(9)
O35 C121 O33 123.6(9)
O35 C121 C116 119.4(8)
O33 C121 C116 117.0(9)
C124 C122 C56 117.7(12)
C124 C122 C152 106.7(13)
C56 C122 C152 135.4(13)
C124 C122 C5' 126.6(13)
C56 C122 C5' 115.3(13)
C22 C123 H156 109.5
C22 C123 H157 109.5
H156 C123 H157 109.5
C22 C123 H158 109.5
H156 C123 H158 109.5
H157 C123 H158 109.5
C122 C124 C125 126.1(11)
C122 C124 H159 117.0
C125 C124 H159 117.0
C124 C125 C57 114.8(11)
C124 C125 C1' 114.6(13)
C57 C125 C1' 130.5(14)
C124 C125 C148 131.5(11)
C57 C125 C148 113.4(12)
C11 C126 H160 109.5
C11 C126 H161 109.5
H160 C126 H161 109.5
C11 C126 H162 109.5
H160 C126 H162 109.5
H161 C126 H162 109.5
C20 C127 H163 109.5
C20 C127 H164 109.5
H163 C127 H164 109.5
C20 C127 H165 109.5
H163 C127 H165 109.5
H164 C127 H165 109.5
C129 C128 H166 109.5
C129 C128 H167 109.5
H166 C128 H167 109.5
C129 C128 H168 109.5
H166 C128 H168 109.5
H167 C128 H168 109.5
C111 C129 C128 110.9(9)
C111 C129 H169 109.5
C128 C129 H169 109.5
C111 C129 H170 109.5
C128 C129 H170 109.5
H169 C129 H170 108.1
C80 C130 H171 109.5
C80 C130 H172 109.5
H171 C130 H172 109.5
C80 C130 H173 109.5
H171 C130 H173 109.5
H172 C130 H173 109.5
C132 C131 H174 109.5
C132 C131 H175 109.5
H174 C131 H175 109.5
C132 C131 H176 109.5
H174 C131 H176 109.5
H175 C131 H176 109.5
C54 C132 C137 109.3(12)
C54 C132 C146 110.1(11)
C137 C132 C146 110.2(15)
C54 C132 C131 110.3(12)
C137 C132 C131 108.0(10)
C146 C132 C131 108.9(13)
C62 C133 H177 109.5
C62 C133 H178 109.5
H177 C133 H178 109.5
C62 C133 H179 109.5
H177 C133 H179 109.5
H178 C133 H179 109.5
C62 C134 H180 109.5
C62 C134 H181 109.5
H180 C134 H181 109.5
C62 C134 H182 109.5
H180 C134 H182 109.5
H181 C134 H182 109.5
C47 C135 H183 109.5
C47 C135 H184 109.5
H183 C135 H184 109.5
C47 C135 H185 109.5
H183 C135 H185 109.5
H184 C135 H185 109.5
C66 C136 H186 109.5
C66 C136 H187 109.5
H186 C136 H187 109.5
C66 C136 H188 109.5
H186 C136 H188 109.5
H187 C136 H188 109.5
C132 C137 H189 109.5
C132 C137 H190 109.5
H189 C137 H190 109.5
C132 C137 H191 109.5
H189 C137 H191 109.5
H190 C137 H191 109.5
C80 C138 H192 109.5
C80 C138 H193 109.5
H192 C138 H193 109.5
C80 C138 H194 109.5
H192 C138 H194 109.5
H193 C138 H194 109.5
C41 C139 H195 109.5
C41 C139 H196 109.5
H195 C139 H196 109.5
C41 C139 H197 109.5
H195 C139 H197 109.5
H196 C139 H197 109.5
C47 C140 H198 109.5
C47 C140 H199 109.5
H198 C140 H199 109.5
C47 C140 H200 109.5
H198 C140 H200 109.5
H199 C140 H200 109.5
C97 C141 H201 109.5
C97 C141 H202 109.5
H201 C141 H202 109.5
C97 C141 H203 109.5
H201 C141 H203 109.5
H202 C141 H203 109.5
C97 C142 H204 109.5
C97 C142 H205 109.5
H204 C142 H205 109.5
C97 C142 H206 109.5
H204 C142 H206 109.5
H205 C142 H206 109.5
C35 C143 H207 109.5
C35 C143 H208 109.5
H207 C143 H208 109.5
C35 C143 H209 109.5
H207 C143 H209 109.5
H208 C143 H209 109.5
C32 C144 H210 109.5
C32 C144 H211 109.5
H210 C144 H211 109.5
C32 C144 H212 109.5
H210 C144 H212 109.5
H211 C144 H212 109.5
C50 C145 H213 109.5
C50 C145 H214 109.5
H213 C145 H214 109.5
C50 C145 H215 109.5
H213 C145 H215 109.5
H214 C145 H215 109.5
C132 C146 H216 109.5
C132 C146 H217 109.5
H216 C146 H217 109.5
C132 C146 H218 109.5
H216 C146 H218 109.5
H217 C146 H218 109.5
C47 C147 H219 109.5
C47 C147 H220 109.5
H219 C147 H220 109.5
C47 C147 H221 109.5
H219 C147 H221 109.5
H220 C147 H221 109.5
C150 C148 C149 109.9(9)
C150 C148 C151 109.1(9)
C149 C148 C151 109.4(9)
C150 C148 C125 117.9(13)
C149 C148 C125 104.3(14)
C151 C148 C125 105.9(12)
C148 C149 H222 109.5
C148 C149 H223 109.5
H222 C149 H223 109.5
C148 C149 H224 109.5
H222 C149 H224 109.5
H223 C149 H224 109.5
C148 C150 H225 109.5
C148 C150 H226 109.5
H225 C150 H226 109.5
C148 C150 H227 109.5
H225 C150 H227 109.5
H226 C150 H227 109.5
C148 C151 H228 109.5
C148 C151 H229 109.5
H228 C151 H229 109.5
C148 C151 H230 109.5
H228 C151 H230 109.5
H229 C151 H230 109.5
C125 C1' C3' 106.5(15)
C125 C1' C2' 113.6(16)
C3' C1' C2' 108.9(9)
C125 C1' C4' 110.3(15)
C3' C1' C4' 109.2(9)
C2' C1' C4' 108.3(9)
C1' C2' H231 109.5
C1' C2' H232 109.5
H231 C2' H232 109.5
C1' C2' H233 109.5
H231 C2' H233 109.5
H232 C2' H233 109.5
C1' C3' H234 109.5
C1' C3' H235 109.5
H234 C3' H235 109.5
C1' C3' H236 109.5
H234 C3' H236 109.5
H235 C3' H236 109.5
C1' C4' H237 109.5
C1' C4' H238 109.5
H237 C4' H238 109.5
C1' C4' H239 109.5
H237 C4' H239 109.5
H238 C4' H239 109.5
C122 C152 C155 120.5(13)
C122 C152 C154 104.0(13)
C155 C152 C154 108.5(9)
C122 C152 C153 106.0(13)
C155 C152 C153 108.7(9)
C154 C152 C153 108.6(9)
C152 C153 H240 109.5
C152 C153 H241 109.5
H240 C153 H241 109.5
C152 C153 H242 109.5
H240 C153 H242 109.5
H241 C153 H242 109.5
C152 C154 H243 109.5
C152 C154 H244 109.5
H243 C154 H244 109.5
C152 C154 H245 109.5
H243 C154 H245 109.5
H244 C154 H245 109.5
C152 C155 H246 109.5
C152 C155 H247 109.5
H246 C155 H247 109.5
C152 C155 H248 109.5
H246 C155 H248 109.5
H247 C155 H248 109.5
O14 C156 O16 120.8(8)
O14 C156 C59 119.7(8)
O16 C156 C59 119.5(8)
C7' C5' C6' 109.8(10)
C7' C5' C8' 109.8(10)
C6' C5' C8' 109.2(9)
C7' C5' C122 110.6(17)
C6' C5' C122 109.0(17)
C8' C5' C122 108.4(19)
C5' C6' H249 109.5
C5' C6' H250 109.5
H249 C6' H250 109.5
C5' C6' H251 109.5
H249 C6' H251 109.5
H250 C6' H251 109.5
C5' C7' H252 109.5
C5' C7' H253 109.5
H252 C7' H253 109.5
C5' C7' H254 109.5
H252 C7' H254 109.5
H253 C7' H254 109.5
C5' C8' H255 109.5
C5' C8' H256 109.5
H255 C8' H256 109.5
C5' C8' H257 109.5
H255 C8' H257 109.5
H256 C8' H257 109.5

loop_
_geom_bond_atom_site_label_1
_geom_bond_atom_site_label_2
_geom_bond_distance
Tb1 O4 2.310(6)
Tb1 O1 2.328(5)
Tb1 O6 2.336(6)
Tb1 O21 2.431(6)
Tb1 O16 2.478(6)
Tb1 O33 2.473(6)
Tb1 O13 2.477(6)
Tb1 O34 2.507(6)
Tb1 O12 2.507(6)
Tb1 Mn1 3.3799(15)
Tb1 Mn3 3.3898(15)
Tb1 Mn2 3.3960(14)
Mn1 O30 1.850(6)
Mn1 O4 1.879(6)
Mn1 O32 2.048(6)
Mn1 O3 2.059(6)
Mn1 O29 2.109(7)
Mn1 O13 2.109(7)
Mn1 Mn2 2.9408(19)
Mn2 O4 1.843(5)
Mn2 O24 1.854(6)
Mn2 O34 2.055(6)
Mn2 O28 2.068(6)
Mn2 O14 2.098(6)
Mn2 O3 2.118(6)
Mn3 O27 1.836(6)
Mn3 O1 1.855(6)
Mn3 O16 2.075(6)
Mn3 O17 2.068(6)
Mn3 O35 2.082(7)
Mn3 O5 2.091(6)
Mn3 Mn4 2.9252(19)
Mn4 O19 1.857(6)
Mn4 O1 1.863(6)
Mn4 O20 2.040(6)
Mn4 O5 2.052(6)
Mn4 O12 2.100(6)
Mn4 O18 2.129(6)
Mn5 O22 1.857(6)
Mn5 O6 1.865(6)
Mn5 O25 2.013(6)
Mn5 O2 2.043(7)
Mn5 O21 2.114(6)
Mn5 O36 2.147(6)
Mn5 Mn6 2.922(2)
Mn6 O7 1.835(6)
Mn6 O6 1.855(6)
Mn6 O26 2.074(7)
Mn6 O23 2.080(6)
Mn6 O33 2.081(6)
Mn6 O25 2.083(6)
O2 C13 1.262(11)
O3 C82 1.381(10)
O5 C15 1.450(11)
O7 C48 1.338(11)
O8 C57 1.219(16)
O9 C56 1.260(15)
O10 C71 1.31(2)
O11 C75 1.349(14)
O12 C115 1.296(10)
O13 C13 1.292(11)
O14 C156 1.256(10)
O16 C156 1.299(10)
O17 C14 1.290(10)
O18 C14 1.236(10)
O19 C118 1.344(10)
O20 C25 1.263(11)
O21 C25 1.289(10)
O22 C26 1.345(11)
O23 C119 1.258(12)
O24 C39 1.340(11)
O25 C2 1.444(11)
O26 C120 1.297(11)
O27 C58 1.345(10)
O28 C69 1.274(11)
O29 C69 1.285(11)
O30 C83 1.346(11)
O31 C5 1.369(10)
O32 C115 1.259(10)
O33 C121 1.294(10)
O34 C119 1.280(11)
O35 C121 1.240(11)
O36 C120 1.251(10)
N1 C10 1.500(11)
N1 C7 1.514(11)
N1 H1 0.9900
N1 H2 0.9900
N2 C107 1.509(12)
N2 C108 1.522(12)
N2 H3 0.9900
N2 H4 0.9900
N3 C111 1.483(12)
N3 C112 1.553(11)
N3 H5 0.9900
N3 H6 0.9900
C1 C118 1.412(13)
C1 C16 1.413(12)
C1 C115 1.474(12)
C2 H7 0.9800
C2 H8 0.9800
C2 H9 0.9800
C3 C5 1.380(13)
C3 C99 1.401(12)
C3 C120 1.496(13)
C4 C57 1.382(13)
C4 C56 1.381(14)
C4 C14 1.499(13)
C5 C6 1.433(13)
C6 C104 1.368(13)
C6 C101 1.530(14)
C7 C8 1.527(13)
C7 H10 0.9900
C7 H11 0.9900
C8 C9 1.518(14)
C8 H12 0.9900
C8 H13 0.9900
C9 H14 0.9800
C9 H15 0.9800
C9 H16 0.9800
C10 C11 1.520(13)
C10 H17 0.9900
C10 H18 0.9900
C11 C126 1.537(13)
C11 H19 0.9900
C11 H20 0.9900
C12 C83 1.396(14)
C12 C95 1.403(13)
C12 C13 1.474(13)
C15 H21 0.9800
C15 H22 0.9800
C15 H23 0.9800
C16 C17 1.364(12)
C16 H24 0.9500
C17 C18 1.384(14)
C17 C22 1.534(15)
C18 C19 1.392(13)
C18 H25 0.9500
C19 C118 1.407(12)
C19 C20 1.518(13)
C20 C127 1.527(15)
C20 C21 1.543(13)
C20 C117 1.568(15)
C21 H26 0.9800
C21 H27 0.9800
C21 H28 0.9800
C22 C123 1.482(16)
C22 C23 1.54(2)
C22 C24 1.59(2)
C23 H29 0.9800
C23 H30 0.9800
C23 H31 0.9800
C24 H32 0.9800
C24 H33 0.9800
C24 H34 0.9800
C25 C31 1.501(13)
C26 C27 1.398(14)
C26 C31 1.424(14)
C27 C28 1.382(14)
C27 C35 1.556(15)
C28 C29 1.404(15)
C28 H35 0.9500
C29 C30 1.368(13)
C29 C32 1.544(14)
C30 C31 1.402(13)
C30 H36 0.9500
C32 C34 1.494(14)
C32 C144 1.499(16)
C32 C33 1.510(15)
C33 H37 0.9800
C33 H38 0.9800
C33 H39 0.9800
C34 H40 0.9800
C34 H41 0.9800
C34 H42 0.9800
C35 C143 1.518(16)
C35 C36 1.556(15)
C35 C37 1.562(15)
C36 H43 0.9800
C36 H44 0.9800
C36 H45 0.9800
C37 H46 0.9800
C37 H47 0.9800
C37 H48 0.9800
C38 C46 1.400(13)
C38 C39 1.412(14)
C38 C119 1.483(13)
C39 C40 1.436(13)
C40 C44 1.376(14)
C40 C41 1.555(15)
C41 C139 1.523(16)
C41 C43 1.540(15)
C41 C42 1.547(13)
C42 H49 0.9800
C42 H50 0.9800
C42 H51 0.9800
C43 H52 0.9800
C43 H53 0.9800
C43 H54 0.9800
C44 C45 1.432(15)
C44 H55 0.9500
C45 C46 1.369(13)
C45 C47 1.524(15)
C46 H56 0.9500
C47 C135 1.43(2)
C47 C140 1.453(18)
C47 C147 1.58(2)
C48 C49 1.401(13)
C48 C116 1.409(14)
C49 C53 1.390(14)
C49 C50 1.551(14)
C50 C51 1.545(14)
C50 C52 1.549(14)
C50 C145 1.572(15)
C51 H57 0.9800
C51 H58 0.9800
C51 H59 0.9800
C52 H60 0.9800
C52 H61 0.9800
C52 H62 0.9800
C53 C54 1.402(15)
C53 H63 0.9500
C54 C55 1.385(14)
C54 C132 1.515(16)
C55 C116 1.400(13)
C55 H64 0.9500
C56 C122 1.382(15)
C56 H65 0.9500
C57 C125 1.424(14)
C57 H66 0.9500
C58 C59 1.389(12)
C58 C65 1.411(12)
C59 C60 1.402(12)
C59 C156 1.461(13)
C60 C61 1.384(13)
C60 H67 0.9500
C61 C64 1.381(13)
C61 C62 1.533(14)
C62 C133 1.50(2)
C62 C134 1.51(2)
C62 C63 1.541(15)
C63 H68 0.9800
C63 H69 0.9800
C63 H70 0.9800
C64 C65 1.378(12)
C64 H71 0.9500
C65 C66 1.588(13)
C66 C67 1.531(14)
C66 C68 1.553(14)
C66 C136 1.551(13)
C67 H72 0.9800
C67 H73 0.9800
C67 H74 0.9800
C68 H75 0.9800
C68 H76 0.9800
C68 H77 0.9800
C69 C70 1.489(14)
C70 C71 1.383(13)
C70 C75 1.403(13)
C71 C72 1.391(14)
C71 H78 0.9500
C72 C73 1.383(14)
C72 C80 1.530(14)
C73 C74 1.391(14)
C73 H79 0.9500
C74 C75 1.412(14)
C74 C76 1.550(14)
C75 H80 0.9500
C76 C78 1.533(16)
C76 C79 1.555(16)
C76 C77 1.556(15)
C77 H81 0.9800
C77 H82 0.9800
C77 H83 0.9800
C78 H84 0.9800
C78 H85 0.9800
C78 H86 0.9800
C79 H87 0.9800
C79 H88 0.9800
C79 H89 0.9800
C80 C130 1.509(17)
C80 C81 1.535(15)
C80 C138 1.567(15)
C81 H90 0.9800
C81 H91 0.9800
C81 H92 0.9800
C82 H93 0.9800
C82 H94 0.9800
C82 H95 0.9800
C83 C84 1.417(13)
C84 C89 1.389(14)
C84 C85 1.554(15)
C85 C87 1.522(14)
C85 C86 1.532(16)
C85 C88 1.531(14)
C86 H96 0.9800
C86 H97 0.9800
C86 H98 0.9800
C87 H99 0.9800
C87 H100 0.9800
C87 H101 0.9800
C88 H102 0.9800
C88 H103 0.9800
C88 H104 0.9800
C89 C90 1.383(15)
C89 H105 0.9500
C90 C95 1.366(13)
C90 C91 1.555(15)
C91 C93 1.510(16)
C91 C92 1.522(16)
C91 C94 1.535(14)
C92 H106 0.9800
C92 H107 0.9800
C92 H108 0.9800
C93 H109 0.9800
C93 H110 0.9800
C93 H111 0.9800
C94 H112 0.9800
C94 H113 0.9800
C94 H114 0.9800
C95 H115 0.9500
C96 C97 1.538(16)
C96 H116 0.9800
C96 H117 0.9800
C96 H118 0.9800
C97 C141 1.520(15)
C97 C98 1.543(14)
C97 C142 1.553(16)
C98 C99 1.370(13)
C98 C104 1.397(14)
C99 H119 0.9500
C100 C101 1.554(15)
C100 H120 0.9800
C100 H121 0.9800
C100 H122 0.9800
C101 C103 1.537(15)
C101 C102 1.541(14)
C102 H123 0.9800
C102 H124 0.9800
C102 H125 0.9800
C103 H126 0.9800
C103 H127 0.9800
C103 H128 0.9800
C104 H129 0.9500
C105 C106 1.572(15)
C105 H130 0.9800
C105 H131 0.9800
C105 H132 0.9800
C106 C107 1.477(14)
C106 H133 0.9900
C106 H134 0.9900
C107 H135 0.9900
C107 H136 0.9900
C108 C109 1.486(15)
C108 H137 0.9900
C108 H138 0.9900
C109 C110 1.499(14)
C109 H139 0.9900
C109 H140 0.9900
C110 H141 0.9800
C110 H142 0.9800
C110 H143 0.9800
C111 C129 1.495(13)
C111 H144 0.9900
C111 H145 0.9900
C112 C113 1.489(13)
C112 H146 0.9900
C112 H147 0.9900
C113 C114 1.514(14)
C113 H148 0.9900
C113 H149 0.9900
C114 H150 0.9800
C114 H151 0.9800
C114 H152 0.9800
C116 C121 1.488(13)
C117 H153 0.9800
C117 H154 0.9800
C117 H155 0.9800
C122 C124 1.345(17)
C122 C152 1.51(2)
C122 C5' 1.68(2)
C123 H156 0.9800
C123 H157 0.9800
C123 H158 0.9800
C124 C125 1.409(17)
C124 H159 0.9500
C125 C1' 1.44(2)
C125 C148 1.70(2)
C126 H160 0.9800
C126 H161 0.9800
C126 H162 0.9800
C127 H163 0.9800
C127 H164 0.9800
C127 H165 0.9800
C128 C129 1.591(14)
C128 H166 0.9800
C128 H167 0.9800
C128 H168 0.9800
C129 H169 0.9900
C129 H170 0.9900
C130 H171 0.9800
C130 H172 0.9800
C130 H173 0.9800
C131 C132 1.564(17)
C131 H174 0.9800
C131 H175 0.9800
C131 H176 0.9800
C132 C137 1.529(18)
C132 C146 1.557(19)
C133 H177 0.9800
C133 H178 0.9800
C133 H179 0.9800
C134 H180 0.9800
C134 H181 0.9800
C134 H182 0.9800
C135 H183 0.9800
C135 H184 0.9800
C135 H185 0.9800
C136 H186 0.9800
C136 H187 0.9800
C136 H188 0.9800
C137 H189 0.9800
C137 H190 0.9800
C137 H191 0.9800
C138 H192 0.9800
C138 H193 0.9800
C138 H194 0.9800
C139 H195 0.9800
C139 H196 0.9800
C139 H197 0.9800
C140 H198 0.9800
C140 H199 0.9800
C140 H200 0.9800
C141 H201 0.9800
C141 H202 0.9800
C141 H203 0.9800
C142 H204 0.9800
C142 H205 0.9800
C142 H206 0.9800
C143 H207 0.9800
C143 H208 0.9800
C143 H209 0.9800
C144 H210 0.9800
C144 H211 0.9800
C144 H212 0.9800
C145 H213 0.9800
C145 H214 0.9800
C145 H215 0.9800
C146 H216 0.9800
C146 H217 0.9800
C146 H218 0.9800
C147 H219 0.9800
C147 H220 0.9800
C147 H221 0.9800
C148 C150 1.516(11)
C148 C149 1.519(11)
C148 C151 1.522(11)
C149 H222 0.9800
C149 H223 0.9800
C149 H224 0.9800
C150 H225 0.9800
C150 H226 0.9800
C150 H227 0.9800
C151 H228 0.9800
C151 H229 0.9800
C151 H230 0.9800
C1' C3' 1.518(11)
C1' C2' 1.526(11)
C1' C4' 1.527(11)
C2' H231 0.9800
C2' H232 0.9800
C2' H233 0.9800
C3' H234 0.9800
C3' H235 0.9800
C3' H236 0.9800
C4' H237 0.9800
C4' H238 0.9800
C4' H239 0.9800
C152 C155 1.523(11)
C152 C154 1.523(11)
C152 C153 1.529(11)
C153 H240 0.9800
C153 H241 0.9800
C153 H242 0.9800
C154 H243 0.9800
C154 H244 0.9800
C154 H245 0.9800
C155 H246 0.9800
C155 H247 0.9800
C155 H248 0.9800
C5' C7' 1.504(12)
C5' C6' 1.519(11)
C5' C8' 1.521(11)
C6' H249 0.9800
C6' H250 0.9800
C6' H251 0.9800
C7' H252 0.9800
C7' H253 0.9800
C7' H254 0.9800
C8' H255 0.9800
C8' H256 0.9800
C8' H257 0.9800

loop_
_geom_torsion_atom_site_label_1
_geom_torsion_atom_site_label_2
_geom_torsion_atom_site_label_3
_geom_torsion_atom_site_label_4
_geom_torsion
O16 Mn3 O1 Mn4 108.5(3)
O17 Mn3 O1 Mn4 -75.2(3)
O35 Mn3 O1 Mn4 -166.6(3)
O5 Mn3 O1 Mn4 16.5(2)
Tb1 Mn3 O1 Mn4 115.4(3)
O16 Mn3 O1 Tb1 -7.0(3)
O17 Mn3 O1 Tb1 169.4(3)
O35 Mn3 O1 Tb1 78.0(3)
O5 Mn3 O1 Tb1 -99.0(3)
Mn4 Mn3 O1 Tb1 -115.4(3)
O20 Mn4 O1 Mn3 167.3(3)
O5 Mn4 O1 Mn3 -16.7(2)
O12 Mn4 O1 Mn3 -108.4(3)
O18 Mn4 O1 Mn3 73.4(3)
Tb1 Mn4 O1 Mn3 -114.6(3)
O20 Mn4 O1 Tb1 -78.1(3)
O5 Mn4 O1 Tb1 97.8(3)
O12 Mn4 O1 Tb1 6.1(3)
O18 Mn4 O1 Tb1 -172.0(3)
Mn3 Mn4 O1 Tb1 114.6(3)
O34 Mn2 O4 Mn1 108.2(3)
O28 Mn2 O4 Mn1 -72.8(3)
O14 Mn2 O4 Mn1 -167.1(3)
O3 Mn2 O4 Mn1 17.7(3)
Tb1 Mn2 O4 Mn1 114.3(4)
O34 Mn2 O4 Tb1 -6.1(3)
O28 Mn2 O4 Tb1 172.9(3)
O14 Mn2 O4 Tb1 78.6(3)
O3 Mn2 O4 Tb1 -96.6(3)
Mn1 Mn2 O4 Tb1 -114.3(4)
O32 Mn1 O4 Mn2 165.1(3)
O3 Mn1 O4 Mn2 -18.1(3)
O29 Mn1 O4 Mn2 73.3(3)
O13 Mn1 O4 Mn2 -109.6(3)
Tb1 Mn1 O4 Mn2 -115.8(4)
O32 Mn1 O4 Tb1 -79.1(3)
O3 Mn1 O4 Tb1 97.6(3)
O29 Mn1 O4 Tb1 -170.9(3)
O13 Mn1 O4 Tb1 6.2(3)
Mn2 Mn1 O4 Tb1 115.8(4)
O26 Mn6 O6 Mn5 -74.9(3)
O23 Mn6 O6 Mn5 -167.4(3)
O33 Mn6 O6 Mn5 106.8(3)
O25 Mn6 O6 Mn5 15.6(3)
Tb1 Mn6 O6 Mn5 113.9(3)
O26 Mn6 O6 Tb1 171.2(3)
O23 Mn6 O6 Tb1 78.7(3)
O33 Mn6 O6 Tb1 -7.2(2)
O25 Mn6 O6 Tb1 -98.4(3)
Mn5 Mn6 O6 Tb1 -113.9(3)
O25 Mn5 O6 Mn6 -16.0(3)
O2 Mn5 O6 Mn6 165.6(3)
O21 Mn5 O6 Mn6 -109.2(3)
O36 Mn5 O6 Mn6 72.8(3)
Tb1 Mn5 O6 Mn6 -114.1(3)
O25 Mn5 O6 Tb1 98.1(3)
O2 Mn5 O6 Tb1 -80.3(3)
O21 Mn5 O6 Tb1 4.9(2)
O36 Mn5 O6 Tb1 -173.1(3)
Mn6 Mn5 O6 Tb1 114.1(3)
O26 Mn6 O7 C48 -140.9(7)
O23 Mn6 O7 C48 -48.4(7)
O33 Mn6 O7 C48 37.7(7)
O25 Mn6 O7 C48 128.2(7)
Mn5 Mn6 O7 C48 137.3(6)
Tb1 Mn6 O7 C48 36.8(8)
O20 Mn4 O19 C118 48.3(7)
O5 Mn4 O19 C118 -127.1(7)
O12 Mn4 O19 C118 -36.0(7)
O18 Mn4 O19 C118 142.4(7)
Mn3 Mn4 O19 C118 -137.3(6)
Tb1 Mn4 O19 C118 -34.6(8)
O25 Mn5 O22 C26 -134.8(7)
O2 Mn5 O22 C26 42.9(7)
O21 Mn5 O22 C26 -42.3(7)
O36 Mn5 O22 C26 136.0(7)
Mn6 Mn5 O22 C26 -142.6(6)
Tb1 Mn5 O22 C26 -43.8(8)
O34 Mn2 O24 C39 33.1(7)
O28 Mn2 O24 C39 -146.0(7)
O14 Mn2 O24 C39 -51.7(7)
O3 Mn2 O24 C39 123.1(7)
Mn1 Mn2 O24 C39 135.4(6)
Tb1 Mn2 O24 C39 32.8(9)
O16 Mn3 O27 C58 37.4(7)
O17 Mn3 O27 C58 -139.2(7)
O35 Mn3 O27 C58 -47.8(7)
O5 Mn3 O27 C58 128.8(7)
Mn4 Mn3 O27 C58 139.6(6)
Tb1 Mn3 O27 C58 36.7(8)
O32 Mn1 O30 C83 49.8(8)
O3 Mn1 O30 C83 -126.6(8)
O29 Mn1 O30 C83 141.6(8)
O13 Mn1 O30 C83 -35.7(8)
Mn2 Mn1 O30 C83 -137.7(7)
Tb1 Mn1 O30 C83 -36.3(9)
C99 C3 C5 O31 -178.8(8)
C120 C3 C5 O31 3.3(14)
C99 C3 C5 C6 -2.0(14)
C120 C3 C5 C6 -179.8(9)
O31 C5 C6 C104 178.5(9)
C3 C5 C6 C104 1.5(14)
O31 C5 C6 C101 -0.5(14)
C3 C5 C6 C101 -177.5(9)
C10 N1 C7 C8 -76.4(11)
N1 C7 C8 C9 -164.3(8)
C7 N1 C10 C11 -86.7(10)
N1 C10 C11 C126 -170.3(8)
Mn5 O2 C13 O13 -11.1(13)
Mn5 O2 C13 C12 167.7(6)
Mn1 O13 C13 O2 -168.4(6)
Tb1 O13 C13 O2 26.1(14)
Mn1 O13 C13 C12 12.9(12)
Tb1 O13 C13 C12 -152.7(6)
C83 C12 C13 O2 160.7(9)
C95 C12 C13 O2 -15.1(13)
C83 C12 C13 O13 -20.6(14)
C95 C12 C13 O13 163.7(8)
Mn4 O18 C14 O17 -15.1(13)
Mn4 O18 C14 C4 164.4(6)
Mn3 O17 C14 O18 12.9(13)
Mn3 O17 C14 C4 -166.5(6)
C57 C4 C14 O18 9.4(13)
C56 C4 C14 O18 -170.7(9)
C57 C4 C14 O17 -171.1(9)
C56 C4 C14 O17 8.8(13)
C118 C1 C16 C17 3.6(15)
C115 C1 C16 C17 -179.5(9)
C1 C16 C17 C18 -2.6(16)
C1 C16 C17 C22 -178.5(10)
C16 C17 C18 C19 1.9(17)
C22 C17 C18 C19 177.8(11)
C17 C18 C19 C118 -2.0(16)
C17 C18 C19 C20 177.1(11)
C18 C19 C20 C127 -123.5(11)
C118 C19 C20 C127 55.5(14)
C18 C19 C20 C21 -3.5(15)
C118 C19 C20 C21 175.6(10)
C18 C19 C20 C117 115.1(11)
C118 C19 C20 C117 -65.9(13)
C16 C17 C22 C123 -175.1(14)
C18 C17 C22 C123 9(2)
C16 C17 C22 C23 61.7(17)
C18 C17 C22 C23 -114.1(14)
C16 C17 C22 C24 -52.8(16)
C18 C17 C22 C24 131.5(12)
Mn4 O20 C25 O21 -12.3(13)
Mn4 O20 C25 C31 165.6(6)
Mn5 O21 C25 O20 -169.7(6)
Tb1 O21 C25 O20 30.7(13)
Mn5 O21 C25 C31 12.5(11)
Tb1 O21 C25 C31 -147.1(7)
Mn5 O22 C26 C27 -143.4(8)
Mn5 O22 C26 C31 40.7(12)
O22 C26 C27 C28 -176.8(9)
C31 C26 C27 C28 -0.8(15)
O22 C26 C27 C35 1.1(15)
C31 C26 C27 C35 177.2(10)
C26 C27 C28 C29 0.3(17)
C35 C27 C28 C29 -177.7(11)
C27 C28 C29 C30 1.4(17)
C27 C28 C29 C32 178.9(10)
C28 C29 C30 C31 -2.5(15)
C32 C29 C30 C31 180.0(9)
C29 C30 C31 C26 2.1(15)
C29 C30 C31 C25 176.7(9)
O22 C26 C31 C30 175.7(8)
C27 C26 C31 C30 -0.3(14)
O22 C26 C31 C25 1.4(14)
C27 C26 C31 C25 -174.6(9)
O20 C25 C31 C30 -19.7(13)
O21 C25 C31 C30 158.2(8)
O20 C25 C31 C26 154.9(9)
O21 C25 C31 C26 -27.3(13)
C30 C29 C32 C34 -137.1(11)
C28 C29 C32 C34 45.4(14)
C30 C29 C32 C144 -14.5(16)
C28 C29 C32 C144 168.0(12)
C30 C29 C32 C33 104.3(11)
C28 C29 C32 C33 -73.2(13)
C28 C27 C35 C143 114.8(11)
C26 C27 C35 C143 -63.1(13)
C28 C27 C35 C36 -123.0(11)
C26 C27 C35 C36 59.0(14)
C28 C27 C35 C37 -2.3(16)
C26 C27 C35 C37 179.8(10)
Mn2 O24 C39 C38 -35.2(13)
Mn2 O24 C39 C40 148.3(7)
C46 C38 C39 O24 -175.5(8)
C119 C38 C39 O24 5.9(15)
C46 C38 C39 C40 1.0(14)
C119 C38 C39 C40 -177.6(9)
O24 C39 C40 C44 175.0(9)
C38 C39 C40 C44 -1.7(14)
O24 C39 C40 C41 -5.0(14)
C38 C39 C40 C41 178.3(9)
C44 C40 C41 C139 121.6(11)
C39 C40 C41 C139 -58.4(13)
C44 C40 C41 C43 -115.4(11)
C39 C40 C41 C43 64.5(13)
C44 C40 C41 C42 2.4(16)
C39 C40 C41 C42 -177.6(10)
C39 C40 C44 C45 0.0(16)
C41 C40 C44 C45 180.0(11)
C40 C44 C45 C46 2.3(17)
C40 C44 C45 C47 -179.1(11)
C44 C45 C46 C38 -3.1(15)
C47 C45 C46 C38 178.4(11)
C39 C38 C46 C45 1.5(15)
C119 C38 C46 C45 -179.8(9)
C46 C45 C47 C135 40(2)
C44 C45 C47 C135 -138.9(15)
C46 C45 C47 C140 179.5(16)
C44 C45 C47 C140 1(2)
C46 C45 C47 C147 -71.4(17)
C44 C45 C47 C147 110.1(15)
Mn6 O7 C48 C49 144.6(7)
Mn6 O7 C48 C116 -38.3(11)
O7 C48 C49 C53 174.9(9)
C116 C48 C49 C53 -2.3(14)
O7 C48 C49 C50 -1.0(14)
C116 C48 C49 C50 -178.1(9)
C53 C49 C50 C51 -114.5(11)
C48 C49 C50 C51 61.2(13)
C53 C49 C50 C52 5.4(15)
C48 C49 C50 C52 -178.9(9)
C53 C49 C50 C145 122.9(11)
C48 C49 C50 C145 -61.4(12)
C48 C49 C53 C54 2.4(17)
C50 C49 C53 C54 178.3(11)
C49 C53 C54 C55 -1.4(18)
C49 C53 C54 C132 -176.4(12)
C53 C54 C55 C116 0.3(17)
C132 C54 C55 C116 175.1(12)
C57 C4 C56 O9 176.7(12)
C14 C4 C56 O9 -3.1(18)
C57 C4 C56 C122 -1.3(15)
C14 C4 C56 C122 178.8(9)
C56 C4 C57 O8 178.5(13)
C14 C4 C57 O8 -1.6(18)
C56 C4 C57 C125 -0.2(15)
C14 C4 C57 C125 179.7(9)
Mn3 O27 C58 C59 -39.9(13)
Mn3 O27 C58 C65 144.7(7)
O27 C58 C59 C60 -174.0(9)
C65 C58 C59 C60 1.3(15)
O27 C58 C59 C156 5.2(16)
C65 C58 C59 C156 -179.4(9)
C58 C59 C60 C61 -1.4(16)
C156 C59 C60 C61 179.3(10)
C59 C60 C61 C64 0.7(17)
C59 C60 C61 C62 -179.6(11)
C64 C61 C62 C133 108.7(14)
C60 C61 C62 C133 -71.0(16)
C64 C61 C62 C134 -129.5(14)
C60 C61 C62 C134 50.8(18)
C64 C61 C62 C63 -9(2)
C60 C61 C62 C63 171.6(13)
C60 C61 C64 C65 0.0(18)
C62 C61 C64 C65 -179.7(12)
C61 C64 C65 C58 0.0(17)
C61 C64 C65 C66 179.8(10)
O27 C58 C65 C64 174.9(9)
C59 C58 C65 C64 -0.7(15)
O27 C58 C65 C66 -4.8(14)
C59 C58 C65 C66 179.6(9)
C64 C65 C66 C67 123.1(11)
C58 C65 C66 C67 -57.1(12)
C64 C65 C66 C68 -116.7(10)
C58 C65 C66 C68 63.1(12)
C64 C65 C66 C136 1.6(14)
C58 C65 C66 C136 -178.6(10)
Mn2 O28 C69 O29 7.9(12)
Mn2 O28 C69 C70 -173.4(6)
Mn1 O29 C69 O28 -5.1(12)
Mn1 O29 C69 C70 176.1(5)
O28 C69 C70 C71 -5.3(13)
O29 C69 C70 C71 173.6(8)
O28 C69 C70 C75 176.3(8)
O29 C69 C70 C75 -4.9(13)
C75 C70 C71 O10 177.1(13)
C69 C70 C71 O10 -1.4(17)
C75 C70 C71 C72 1.9(14)
C69 C70 C71 C72 -176.5(9)
O10 C71 C72 C73 -176.4(12)
C70 C71 C72 C73 -0.7(14)
O10 C71 C72 C80 3.6(16)
C70 C71 C72 C80 179.2(9)
C71 C72 C73 C74 -1.8(14)
C80 C72 C73 C74 178.3(9)
C72 C73 C74 C75 2.9(14)
C72 C73 C74 C76 -179.8(9)
C71 C70 C75 O11 -176.8(9)
C69 C70 C75 O11 1.7(14)
C71 C70 C75 C74 -0.7(13)
C69 C70 C75 C74 177.7(8)
C73 C74 C75 O11 174.7(9)
C76 C74 C75 O11 -2.7(14)
C73 C74 C75 C70 -1.5(13)
C76 C74 C75 C70 -178.9(8)
C73 C74 C76 C78 128.0(11)
C75 C74 C76 C78 -54.7(13)
C73 C74 C76 C79 9.4(14)
C75 C74 C76 C79 -173.4(10)
C73 C74 C76 C77 -110.5(12)
C75 C74 C76 C77 66.8(13)
C73 C72 C80 C130 -5.9(14)
C71 C72 C80 C130 174.2(10)
C73 C72 C80 C81 -127.5(11)
C71 C72 C80 C81 52.6(14)
C73 C72 C80 C138 111.8(11)
C71 C72 C80 C138 -68.1(12)
Mn1 O30 C83 C12 39.1(13)
Mn1 O30 C83 C84 -143.7(7)
C95 C12 C83 O30 170.8(8)
C13 C12 C83 O30 -4.8(15)
C95 C12 C83 C84 -6.3(14)
C13 C12 C83 C84 178.1(9)
O30 C83 C84 C89 -172.4(9)
C12 C83 C84 C89 4.9(14)
O30 C83 C84 C85 3.5(14)
C12 C83 C84 C85 -179.2(10)
C89 C84 C85 C87 -11.5(15)
C83 C84 C85 C87 172.7(10)
C89 C84 C85 C86 -132.0(10)
C83 C84 C85 C86 52.2(13)
C89 C84 C85 C88 107.5(11)
C83 C84 C85 C88 -68.3(13)
C83 C84 C89 C90 -0.2(16)
C85 C84 C89 C90 -176.2(10)
C84 C89 C90 C95 -3.1(16)
C84 C89 C90 C91 176.4(10)
C95 C90 C91 C93 1.7(15)
C89 C90 C91 C93 -177.7(10)
C95 C90 C91 C92 -118.0(12)
C89 C90 C91 C92 62.6(13)
C95 C90 C91 C94 124.4(12)
C89 C90 C91 C94 -55.0(15)
C89 C90 C95 C12 1.6(15)
C91 C90 C95 C12 -177.8(9)
C83 C12 C95 C90 3.0(14)
C13 C12 C95 C90 178.9(9)
C141 C97 C98 C99 118.7(12)
C96 C97 C98 C99 -2.4(16)
C142 C97 C98 C99 -122.9(11)
C141 C97 C98 C104 -60.2(14)
C96 C97 C98 C104 178.7(11)
C142 C97 C98 C104 58.2(13)
C104 C98 C99 C3 0.7(15)
C97 C98 C99 C3 -178.2(10)
C5 C3 C99 C98 0.8(15)
C120 C3 C99 C98 178.7(9)
C104 C6 C101 C103 -1.5(15)
C5 C6 C101 C103 177.5(10)
C104 C6 C101 C102 119.7(11)
C5 C6 C101 C102 -61.3(12)
C104 C6 C101 C100 -118.5(11)
C5 C6 C101 C100 60.5(13)
C5 C6 C104 C98 0.1(15)
C101 C6 C104 C98 179.1(10)
C99 C98 C104 C6 -1.2(16)
C97 C98 C104 C6 177.8(10)
C105 C106 C107 N2 -173.9(9)
C108 N2 C107 C106 -84.0(11)
C107 N2 C108 C109 -75.4(11)
N2 C108 C109 C110 -174.4(8)
C112 N3 C111 C129 85.5(10)
C111 N3 C112 C113 75.0(10)
N3 C112 C113 C114 176.0(9)
Mn1 O32 C115 O12 -9.0(13)
Mn1 O32 C115 C1 167.8(6)
Mn4 O12 C115 O32 -172.7(6)
Tb1 O12 C115 O32 27.0(13)
Mn4 O12 C115 C1 10.5(12)
Tb1 O12 C115 C1 -149.9(7)
C118 C1 C115 O32 163.0(9)
C16 C1 C115 O32 -13.7(13)
C118 C1 C115 O12 -20.1(14)
C16 C1 C115 O12 163.2(9)
C54 C55 C116 C48 -0.4(15)
C54 C55 C116 C121 -178.6(10)
O7 C48 C116 C55 -175.7(8)
C49 C48 C116 C55 1.4(14)
O7 C48 C116 C121 2.3(14)
C49 C48 C116 C121 179.4(9)
Mn4 O19 C118 C19 -145.3(7)
Mn4 O19 C118 C1 37.6(12)
C18 C19 C118 O19 -174.3(9)
C20 C19 C118 O19 6.6(14)
C18 C19 C118 C1 2.8(14)
C20 C19 C118 C1 -176.3(9)
C16 C1 C118 O19 173.4(9)
C115 C1 C118 O19 -3.3(15)
C16 C1 C118 C19 -3.6(14)
C115 C1 C118 C19 179.7(9)
Mn6 O23 C119 O34 10.7(13)
Mn6 O23 C119 C38 -172.1(6)
Mn2 O34 C119 O23 170.5(6)
Tb1 O34 C119 O23 -28.3(13)
Mn2 O34 C119 C38 -6.5(12)
Tb1 O34 C119 C38 154.7(6)
C46 C38 C119 O23 18.8(13)
C39 C38 C119 O23 -162.5(9)
C46 C38 C119 O34 -164.0(8)
C39 C38 C119 O34 14.6(14)
Mn5 O36 C120 O26 -11.8(13)
Mn5 O36 C120 C3 170.4(6)
Mn6 O26 C120 O36 9.8(14)
Mn6 O26 C120 C3 -172.3(6)
C5 C3 C120 O36 3.9(14)
C99 C3 C120 O36 -174.0(9)
C5 C3 C120 O26 -174.1(9)
C99 C3 C120 O26 8.0(13)
Mn3 O35 C121 O33 12.7(13)
Mn3 O35 C121 C116 -166.8(6)
Mn6 O33 C121 O35 171.2(6)
Tb1 O33 C121 O35 -29.2(13)
Mn6 O33 C121 C116 -9.2(11)
Tb1 O33 C121 C116 150.4(6)
C55 C116 C121 O35 18.0(13)
C48 C116 C121 O35 -160.1(9)
C55 C116 C121 O33 -161.6(8)
C48 C116 C121 O33 20.3(13)
O9 C56 C122 C124 -175.9(12)
C4 C56 C122 C124 2.4(17)
O9 C56 C122 C152 -2(2)
C4 C56 C122 C152 176.2(13)
O9 C56 C122 C5' -2.6(16)
C4 C56 C122 C5' 175.7(11)
C56 C122 C124 C125 -2.4(19)
C152 C122 C124 C125 -177.8(12)
C5' C122 C124 C125 -174.8(13)
C122 C124 C125 C57 0.9(18)
C122 C124 C125 C1' -175.8(13)
C122 C124 C125 C148 173.3(13)
O8 C57 C125 C124 -178.5(12)
C4 C57 C125 C124 0.4(15)
O8 C57 C125 C1' -2(2)
C4 C57 C125 C1' 176.4(13)
O8 C57 C125 C148 7.7(15)
C4 C57 C125 C148 -173.4(10)
N3 C111 C129 C128 175.6(9)
C55 C54 C132 C137 -103.1(14)
C53 C54 C132 C137 71.4(16)
C55 C54 C132 C146 18(2)
C53 C54 C132 C146 -167.4(15)
C55 C54 C132 C131 138.3(12)
C53 C54 C132 C131 -47.2(17)
C124 C125 C148 C150 -167.3(13)
C57 C125 C148 C150 5.2(15)
C1' C125 C148 C150 161(3)
C124 C125 C148 C149 70.6(16)
C57 C125 C148 C149 -117.0(12)
C1' C125 C148 C149 39(3)
C124 C125 C148 C151 -44.9(18)
C57 C125 C148 C151 127.6(11)
C1' C125 C148 C151 -77(3)
C124 C125 C1' C3' -120.6(14)
C57 C125 C1' C3' 63.3(18)
C148 C125 C1' C3' 34(3)
C124 C125 C1' C2' -0.8(17)
C57 C125 C1' C2' -176.8(14)
C148 C125 C1' C2' 153(3)
C124 C125 C1' C4' 121.0(14)
C57 C125 C1' C4' -55.0(19)
C148 C125 C1' C4' -85(3)
C124 C122 C152 C155 -5.8(16)
C56 C122 C152 C155 180.0(13)
C5' C122 C152 C155 -179(3)
C124 C122 C152 C154 -127.5(12)
C56 C122 C152 C154 58.2(18)
C5' C122 C152 C154 60(3)
C124 C122 C152 C153 118.1(12)
C56 C122 C152 C153 -56.2(18)
C5' C122 C152 C153 -55(3)
Mn2 O14 C156 O16 10.7(13)
Mn2 O14 C156 C59 -168.4(6)
Mn3 O16 C156 O14 171.1(6)
Tb1 O16 C156 O14 -29.4(13)
Mn3 O16 C156 C59 -9.8(12)
Tb1 O16 C156 C59 149.7(7)
C58 C59 C156 O14 -161.6(9)
C60 C59 C156 O14 17.7(14)
C58 C59 C156 O16 19.3(15)
C60 C59 C156 O16 -161.5(9)
C124 C122 C5' C7' 179.3(16)
C56 C122 C5' C7' 6.7(17)
C152 C122 C5' C7' -172(3)
C124 C122 C5' C6' -59.9(19)
C56 C122 C5' C6' 127.5(14)
C152 C122 C5' C6' -51(3)
C124 C122 C5' C8' 58.9(19)
C56 C122 C5' C8' -113.7(15)
C152 C122 C5' C8' 67(3)

loop_
_platon_squeeze_void_nr
_platon_squeeze_void_average_x
_platon_squeeze_void_average_y
_platon_squeeze_void_average_z
_platon_squeeze_void_volume
_platon_squeeze_void_count_electrons
_platon_squeeze_void_content
1 -0.003 -0.008 0.000 5321 1959 ' '
2 0.454 0.098 0.598 9 2 ' '
3 0.592 0.193 0.652 9 5 ' '
4 0.092 0.307 0.152 10 6 ' '
5 0.954 0.401 0.098 9 3 ' '
6 0.046 0.598 0.902 9 3 ' '
7 0.908 0.693 0.848 8 4 ' '
8 0.408 0.807 0.348 9 5 ' '
9 0.546 0.901 0.402 9 3 ' '
